data_4129462
loop_
_publ_author_name
'Pan, Fangfang'
'Beyeh, Ngong Kodiah'
'Rissanen, Kari'

_publ_section_title
;
 Concerted Halogen-Bonded Networks with N-Alkyl Ammonium Resorcinarene
 Bromides: From Dimeric Dumbbell to Capsular Architectures.
;
_journal_issue 32
_journal_name_full 'Journal of the American Chemical Society'
_journal_page_first 10406
_journal_page_last 10413
_journal_paper_doi 10.1021/jacs.5b06590
_journal_volume 137
_journal_year 2015
_chemical_formula_moiety '8(Br), 5(C4 F8 I2), 2(C72 H88 N4 O8), 3(C4 H8 O2), H2 O'
_chemical_formula_sum 'C176 H202 Br8 F40 I10 N8 O23'
_chemical_formula_weight 5465.72
_space_group_crystal_system triclinic
_space_group_IT_number 2
_space_group_name_Hall '-P 1'
_space_group_name_H-M_alt 'P -1'
_atom_sites_solution_hydrogens mixed
_atom_sites_solution_primary direct
_audit_creation_date 2014-12-02
_audit_creation_method
;
Olex2 1.2
(compiled 2014.05.21 svn.r2940 for OlexSys, GUI svn.r4846)
;
_cell_angle_alpha 85.882(3)
_cell_angle_beta 82.900(3)
_cell_angle_gamma 80.848(3)
_cell_formula_units_Z 1
_cell_length_a 15.6129(7)
_cell_length_b 17.9004(5)
_cell_length_c 18.7393(6)
_cell_measurement_reflns_used 9153
_cell_measurement_temperature 123.00(2)
_cell_measurement_theta_max 75.8390
_cell_measurement_theta_min 3.9250
_cell_volume 5123.6(3)
_computing_cell_refinement
;
CrysAlisPro, Agilent Technologies,
Version 1.171.36.32 (release 02-08-2013 CrysAlis171 .NET)
(compiled Aug  2 2013,16:46:58)
;
_computing_data_collection
;
CrysAlisPro, Agilent Technologies,
Version 1.171.36.32 (release 02-08-2013 CrysAlis171 .NET)
(compiled Aug  2 2013,16:46:58)
;
_computing_data_reduction
;
CrysAlisPro, Agilent Technologies,
Version 1.171.36.32 (release 02-08-2013 CrysAlis171 .NET)
(compiled Aug  2 2013,16:46:58)
;
_computing_molecular_graphics 'Olex2 (Dolomanov et al., 2009)'
_computing_publication_material 'Olex2 (Dolomanov et al., 2009)'
_computing_structure_refinement 'ShelXL (Sheldrick, 2008)'
_computing_structure_solution 'ShelXS (Sheldrick, 2008)'
_diffrn_ambient_temperature 123.00(2)
_diffrn_detector_area_resol_mean 5.1977
_diffrn_measured_fraction_theta_full 0.991
_diffrn_measured_fraction_theta_max 0.991
_diffrn_measurement_details
;
#__ type_ start__ end____ width___ exp.time_
  1 omega  -95.00   -2.00   1.0000   10.0000
omega____ theta____ kappa____ phi______ frames
    -      -40.8676  125.0000 -120.0000 93

#__ type_ start__ end____ width___ exp.time_
  2 omega  -49.00   34.00   1.0000   10.0000
omega____ theta____ kappa____ phi______ frames
    -      -40.8676   37.0000 -120.0000 83

#__ type_ start__ end____ width___ exp.time_
  3 omega -116.00   -8.00   1.0000   10.0000
omega____ theta____ kappa____ phi______ frames
    -      -40.8676  -77.0000  120.0000 108

#__ type_ start__ end____ width___ exp.time_
  4 omega -113.00  -13.00   1.0000   10.0000
omega____ theta____ kappa____ phi______ frames
    -      -40.8676  -57.0000    0.0000 100

#__ type_ start__ end____ width___ exp.time_
  5 omega   40.00   98.00   1.0000   60.0000
omega____ theta____ kappa____ phi______ frames
    -      112.0000  -45.0000   60.0000 58

#__ type_ start__ end____ width___ exp.time_
  6 omega   42.00   99.00   1.0000   60.0000
omega____ theta____ kappa____ phi______ frames
    -      112.0000  -45.0000  150.0000 57

#__ type_ start__ end____ width___ exp.time_
  7 omega   29.00  109.00   1.0000   60.0000
omega____ theta____ kappa____ phi______ frames
    -      112.0000  -94.0000 -180.0000 80

#__ type_ start__ end____ width___ exp.time_
  8 omega   36.00  116.00   1.0000   60.0000
omega____ theta____ kappa____ phi______ frames
    -      112.0000 -111.0000  -60.0000 80

#__ type_ start__ end____ width___ exp.time_
  9 omega   92.00  178.00   1.0000   60.0000
omega____ theta____ kappa____ phi______ frames
    -      112.0000   30.0000 -150.0000 86

#__ type_ start__ end____ width___ exp.time_
 10 omega   59.00   91.00   1.0000   60.0000
omega____ theta____ kappa____ phi______ frames
    -      112.0000  -30.0000    0.0000 32

#__ type_ start__ end____ width___ exp.time_
 11 omega   40.00  141.00   1.0000   60.0000
omega____ theta____ kappa____ phi______ frames
    -      112.0000  -61.0000  -90.0000 101

#__ type_ start__ end____ width___ exp.time_
 12 omega   41.00  116.00   1.0000   60.0000
omega____ theta____ kappa____ phi______ frames
    -      112.0000 -111.0000   90.0000 75

#__ type_ start__ end____ width___ exp.time_
 13 omega   59.00  178.00   1.0000   60.0000
omega____ theta____ kappa____ phi______ frames
    -      112.0000   15.0000  -30.0000 119
;
_diffrn_measurement_device_type 'SuperNova, Dual, Cu at zero, Atlas'
_diffrn_measurement_method '\w scans'
_diffrn_orient_matrix_UB_11 -0.0997377000
_diffrn_orient_matrix_UB_12 0.0146253000
_diffrn_orient_matrix_UB_13 -0.0013770000
_diffrn_orient_matrix_UB_21 -0.0035677000
_diffrn_orient_matrix_UB_22 -0.0849206000
_diffrn_orient_matrix_UB_23 0.0176409000
_diffrn_orient_matrix_UB_31 -0.0126489000
_diffrn_orient_matrix_UB_32 0.0139743000
_diffrn_orient_matrix_UB_33 0.0810541000
_diffrn_radiation_monochromator mirror
_diffrn_radiation_type CuK\a
_diffrn_radiation_wavelength 1.54184
_diffrn_reflns_av_R_equivalents 0.0358
_diffrn_reflns_av_unetI/netI 0.0657
_diffrn_reflns_Laue_measured_fraction_full 0.991
_diffrn_reflns_Laue_measured_fraction_max 0.991
_diffrn_reflns_limit_h_max 18
_diffrn_reflns_limit_h_min -18
_diffrn_reflns_limit_k_max 21
_diffrn_reflns_limit_k_min -21
_diffrn_reflns_limit_l_max 22
_diffrn_reflns_limit_l_min -16
_diffrn_reflns_number 29344
_diffrn_reflns_point_group_measured_fraction_full 0.991
_diffrn_reflns_point_group_measured_fraction_max 0.991
_diffrn_reflns_theta_full 66.750
_diffrn_reflns_theta_max 66.745
_diffrn_reflns_theta_min 3.362
_diffrn_source 'SuperNova (Cu) X-ray Source'
_exptl_absorpt_coefficient_mu 14.553
_exptl_absorpt_correction_T_max 0.634
_exptl_absorpt_correction_T_min 0.353
_exptl_absorpt_correction_type gaussian
_exptl_absorpt_process_details
;
CrysAlisPro, Agilent Technologies,
Version 1.171.36.32 (release 02-08-2013 CrysAlis171 .NET)
(compiled Aug  2 2013,16:46:58)
Numerical absorption correction based on gaussian integration over
			a multifaceted crystal model
;
_exptl_crystal_colour colourless
_exptl_crystal_colour_primary colourless
_exptl_crystal_density_diffrn 1.771
_exptl_crystal_description block
_exptl_crystal_F_000 2668
_exptl_crystal_size_max 0.175
_exptl_crystal_size_mid 0.1413
_exptl_crystal_size_min 0.071
_refine_diff_density_max 4.677
_refine_diff_density_min -3.223
_refine_diff_density_rms 0.218
_refine_ls_extinction_method none
_refine_ls_goodness_of_fit_ref 1.015
_refine_ls_hydrogen_treatment constr
_refine_ls_matrix_type full
_refine_ls_number_parameters 1255
_refine_ls_number_reflns 18008
_refine_ls_number_restraints 160
_refine_ls_restrained_S_all 1.020
_refine_ls_R_factor_all 0.1166
_refine_ls_R_factor_gt 0.0970
_refine_ls_shift/su_max 0.001
_refine_ls_shift/su_mean 0.000
_refine_ls_structure_factor_coef Fsqd
_refine_ls_weighting_details 'w=1/[\s^2^(Fo^2^)+(0.1704P)^2^+56.1560P] where P=(Fo^2^+2Fc^2^)/3'
_refine_ls_weighting_scheme calc
_refine_ls_wR_factor_gt 0.2765
_refine_ls_wR_factor_ref 0.2961
_reflns_Friedel_coverage 0.000
_reflns_number_gt 13733
_reflns_number_total 18008
_reflns_threshold_expression 'I > 2\s(I)'
_cod_data_source_file ja5b06590_si_002.cif
_cod_data_source_block 6@1-5_2
_cod_database_code 4129462
_shelxl_version_number 2013-4
_chemical_oxdiff_formula 'C80 H80 O8 N4 I2 F8'
_shelx_space_group_comment
;
The symmetry employed for this shelxl refinement is uniquely defined
by the following loop, which should always be used as a source of
symmetry information in preference to the above space-group names.
They are only intended as comments.
;
_reflns_odcompleteness_completeness 98.56
_reflns_odcompleteness_iscentric 1
_reflns_odcompleteness_theta 69.95
_olex2_refinement_description
;
1. Fixed Uiso
 At 1.2 times of:
  All C(H) groups, All C(H,H) groups, All C(H,H,H,H) groups, All N(H,H) groups
 At 1.5 times of:
  All C(H,H,H) groups, All O(H) groups, All O(H,H) groups
2. Restrained distances
 C70-C71A = C70-C71B = C71A-C72A = C71B-C72B
 1.52 with sigma of 0.02
 O12-C87 = O12-C90
 1.42 with sigma of 0.02
 O13-C88 = O13-C89
 1.42 with sigma of 0.02
 C87-C88 = C89-C90
 1.52 with sigma of 0.02
 O9-C76 \\sim O9-C73
 with sigma of 0.02
 O9-C76 \\sim O9-C73 \\sim O10-C75 \\sim O10-C74
 with sigma of 0.02
 C73-C74 \\sim C75-C76
 with sigma of 0.02
 C77-F1 \\sim C77-F2 \\sim C78-F3 \\sim C78-F4 \\sim C79-F5 \\sim C79-F6 \\sim
C80-F7 \\sim C80-F8
 with sigma of 0.02
 C81-F9 \\sim C81-F10 \\sim C82-F11 \\sim C82-F12 \\sim C83-F13 \\sim C83-F14
\\sim C84-F15 \\sim C84-F16
 with sigma of 0.02
 C77-C78 \\sim C78-C79 \\sim C79-C80 \\sim C81-C82 \\sim C82-C83 \\sim C83-C84
 with sigma of 0.02
3. Uiso/Uaniso restraints and constraints
C87 \\sim C88: within 1.7A with sigma of 0.04 and sigma for terminal atoms of
0.08
C83 \\sim C84: within 1.7A with sigma of 0.04 and sigma for terminal atoms of
0.08
Uanis(C71A) \\sim Ueq, Uanis(C72A) \\sim Ueq, Uanis(C89) \\sim Ueq, Uanis(F15)
\\sim Ueq, Uanis(F10) \\sim Ueq: with sigma of 0.01 and sigma for terminal
atoms of 0.02
Uanis(C88) \\sim Ueq, Uanis(C90) \\sim Ueq: with sigma of 0.02 and sigma for
terminal atoms of 0.04
Uanis(F17) \\sim Ueq, Uanis(F16) \\sim Ueq, Uanis(F18) \\sim Ueq: with sigma of
0.005 and sigma for terminal atoms of 0.01
4. Others
 Sof(H70C)=Sof(H70D)=Sof(C71B)=Sof(H71C)=Sof(H71D)=Sof(C72B)=Sof(H72D)=
 Sof(H72E)=Sof(H72F)=1-FVAR(1)
 Sof(H70A)=Sof(H70B)=Sof(C71A)=Sof(H71A)=Sof(H71B)=Sof(C72A)=Sof(H72A)=
 Sof(H72B)=Sof(H72C)=FVAR(1)
 Fixed Sof: O11(0.5) H11A(0.5) H11B(0.5) O12(0.5) O13(0.5) C87(0.5) H87A(0.5)
 H87B(0.5) C88(0.5) H88A(0.5) H88B(0.5) C89(0.5) H89A(0.5) H89B(0.5) C90(0.5)
 H90A(0.5) H90B(0.5)
5.a Riding coordinates:
 O3(H3), O8(H8), O11(H11A,H11B)
5.b Ternary CH refined with riding coordinates:
 C15(H15), C33(H33), C51(H51), C69(H69)
5.c Secondary CH2 refined with riding coordinates:
 N1(H1A,H1B), N2(H2A,H2B), N3(H3A,H3B), N4(H4A,H4B), C7(H7A,H7B), C8(H8A,H8B),
 C16(H16A,H16B), C17(H17A,H17B), C25(H25A,H25B), C26(H26A,H26B), C34(H34A,H34B),
  C35(H35A,H35B), C43(H43A,H43B), C44(H44A,H44B), C52(H52A,H52B), C53(H53A,
 H53B), C61(H61A,H61B), C62(H62A,H62B), C70(H70A,H70B), C70(H70C,H70D),
 C71A(H71A,H71B), C71B(H71C,H71D), C73(H73A,H73B), C74(H74A,H74B), C75(H75A,
 H75B), C76(H76A,H76B), C87(H87A,H87B), C88(H88A,H88B), C89(H89A,H89B),
 C90(H90A,H90B)
5.d Aromatic/amide H refined with riding coordinates:
 C6(H6A), C10(H10), C11(H11), C12(H12), C13(H13), C14(H14), C24(H24), C28(H28),
  C29(H29), C30(H30), C31(H31), C32(H32), C42(H42), C46(H46), C47(H47),
 C48(H48), C49(H49), C50(H50), C60(H60), C64(H64), C65(H65), C66(H66), C67(H67),
  C68(H68)
5.e Idealised Me refined as rotating group:
 C18(H18A,H18B,H18C), C36(H36A,H36B,H36C), C54(H54A,H54B,H54C), C72A(H72A,H72B,
 H72C), C72B(H72D,H72E,H72F)
5.f Idealised tetrahedral OH refined as rotating group:
 O1(H1), O2(H2), O4(H4), O5(H5), O6(H6), O7(H7)
;
_olex2_submission_special_instructions 'No special instructions were received'

loop_
_space_group_symop_operation_xyz
'x, y, z'
'-x, -y, -z'

loop_
_atom_site_label
_atom_site_type_symbol
_atom_site_fract_x
_atom_site_fract_y
_atom_site_fract_z
_atom_site_U_iso_or_equiv
_atom_site_adp_type
_atom_site_occupancy
_atom_site_site_symmetry_order
_atom_site_calc_flag
_atom_site_refinement_flags_posn
_atom_site_refinement_flags_adp
_atom_site_refinement_flags_occupancy
_atom_site_disorder_assembly
_atom_site_disorder_group
Br1 Br 0.87518(8) 0.50854(7) 0.13987(6) 0.0430(3) Uani 1 1 d . . . . .
Br2 Br 0.73888(9) 0.23689(8) 0.15586(7) 0.0497(3) Uani 1 1 d . . . . .
Br3 Br 0.87045(8) 0.11630(7) 0.45900(6) 0.0387(3) Uani 1 1 d . . . . .
Br4 Br 1.00154(9) 0.36950(8) 0.43610(8) 0.0539(3) Uani 1 1 d . . . . .
I5 I 1.59587(6) 0.13933(5) 0.10288(4) 0.0499(2) Uani 1 1 d . . . . .
F17 F 1.4264(7) 0.1061(8) 0.0816(7) 0.095(3) Uani 1 1 d . U . . .
F18 F 1.5072(9) 0.0100(8) 0.1317(6) 0.100(3) Uani 1 1 d . U . . .
F19 F 1.5272(7) 0.0846(5) -0.0423(5) 0.067(2) Uani 1 1 d . . . . .
F20 F 1.6128(5) -0.0058(5) 0.0023(5) 0.066(2) Uani 1 1 d . . . . .
O1 O 1.0590(6) 0.4251(4) 0.0124(4) 0.0428(19) Uani 1 1 d . . . . .
H1 H 1.0629 0.4417 -0.0307 0.064 Uiso 1 1 calc GR . . . .
O2 O 0.9035(5) 0.2229(5) -0.0081(4) 0.0418(18) Uani 1 1 d . . . . .
H2 H 0.8857 0.1922 0.0242 0.063 Uiso 1 1 calc GR . . . .
O3 O 0.8774(5) 0.1056(5) 0.0920(4) 0.0405(17) Uani 1 1 d . . . . .
H3 H 0.8417 0.1343 0.1172 0.061 Uiso 1 1 d R . . . .
O4 O 0.9630(5) -0.0088(4) 0.3144(4) 0.0326(15) Uani 1 1 d . . . . .
H4 H 1.0044 -0.0123 0.3398 0.049 Uiso 1 1 calc GR . . . .
O5 O 1.0789(5) -0.0099(4) 0.4093(4) 0.0338(15) Uani 1 1 d . . . . .
H5 H 1.0823 -0.0188 0.4535 0.051 Uiso 1 1 calc GR . . . .
O6 O 1.2092(5) 0.2066(4) 0.4422(4) 0.0366(16) Uani 1 1 d . . . . .
H6 H 1.2112 0.2483 0.4191 0.055 Uiso 1 1 calc GR . . . .
O7 O 1.1935(5) 0.3332(5) 0.3568(4) 0.0410(17) Uani 1 1 d . . . . .
H7 H 1.1429 0.3526 0.3732 0.061 Uiso 1 1 calc GR . . . .
O8 O 1.1209(5) 0.4547(4) 0.1336(5) 0.0421(18) Uani 1 1 d . . . . .
H8 H 1.1228 0.4478 0.0896 0.063 Uiso 1 1 d R . . . .
O9 O 0.9524(6) 0.3537(5) 0.2547(5) 0.049(2) Uani 1 1 d . . . . .
O10 O 0.8858(6) 0.2182(5) 0.2885(5) 0.050(2) Uani 1 1 d . . . . .
N1 N 0.8300(7) 0.3789(6) 0.0386(6) 0.046(2) Uani 1 1 d . . . . .
H1A H 0.8465 0.4046 0.0787 0.055 Uiso 1 1 calc R . . . .
H1B H 0.8217 0.3269 0.0566 0.055 Uiso 1 1 calc R . . . .
N2 N 0.8048(6) 0.0934(5) 0.2981(5) 0.0364(19) Uani 1 1 d . . . . .
H2A H 0.8196 0.1444 0.2829 0.044 Uiso 1 1 calc R . . . .
H2B H 0.8397 0.0728 0.3377 0.044 Uiso 1 1 calc R . . . .
N3 N 1.0385(6) 0.1810(5) 0.5051(5) 0.0350(19) Uani 1 1 d . . . . .
H3A H 1.0668 0.2219 0.4783 0.042 Uiso 1 1 calc R . . . .
H3B H 0.9880 0.1747 0.4801 0.042 Uiso 1 1 calc R . . . .
N4 N 1.0215(6) 0.4857(5) 0.2683(6) 0.043(2) Uani 1 1 d . . . . .
H4A H 0.9918 0.4428 0.2890 0.052 Uiso 1 1 calc R . . . .
H4B H 1.0144 0.4921 0.2163 0.052 Uiso 1 1 calc R . . . .
C1 C 1.1300(7) 0.2977(6) 0.0360(6) 0.034(2) Uani 1 1 d . . . . .
C2 C 1.0574(8) 0.3468(5) 0.0153(5) 0.035(2) Uani 1 1 d . . . . .
C3 C 0.9821(7) 0.3226(6) 0.0016(5) 0.035(2) Uani 1 1 d . . . . .
C4 C 0.9781(8) 0.2435(6) 0.0084(6) 0.037(2) Uani 1 1 d . . . . .
C5 C 1.0495(7) 0.1919(5) 0.0278(5) 0.032(2) Uani 1 1 d . . . . .
C6 C 1.1225(7) 0.2215(6) 0.0430(5) 0.034(2) Uani 1 1 d . . . . .
H6A H 1.1700 0.1871 0.0590 0.041 Uiso 1 1 calc R . . . .
C7 C 0.9028(8) 0.3737(7) -0.0195(7) 0.043(3) Uani 1 1 d . . . . .
H7A H 0.9178 0.4250 -0.0327 0.052 Uiso 1 1 calc R . . . .
H7B H 0.8841 0.3546 -0.0625 0.052 Uiso 1 1 calc R . . . .
C8 C 0.7454(9) 0.4198(9) 0.0183(9) 0.058(3) Uani 1 1 d . . . . .
H8A H 0.7508 0.4737 0.0062 0.069 Uiso 1 1 calc R . . . .
H8B H 0.7001 0.4177 0.0600 0.069 Uiso 1 1 calc R . . . .
C9 C 0.7166(9) 0.3864(9) -0.0456(8) 0.058(4) Uani 1 1 d . . . . .
C10 C 0.7200(9) 0.4235(9) -0.1127(8) 0.059(4) Uani 1 1 d . . . . .
H10 H 0.7405 0.4710 -0.1202 0.071 Uiso 1 1 calc R . . . .
C11 C 0.6926(10) 0.3898(11) -0.1703(9) 0.072(5) Uani 1 1 d . . . . .
H11 H 0.6946 0.4140 -0.2171 0.087 Uiso 1 1 calc R . . . .
C12 C 0.6635(13) 0.3222(13) -0.1574(11) 0.086(6) Uani 1 1 d . . . . .
H12 H 0.6440 0.2999 -0.1957 0.103 Uiso 1 1 calc R . . . .
C13 C 0.6612(14) 0.2863(13) -0.0928(9) 0.084(6) Uani 1 1 d . . . . .
H13 H 0.6424 0.2381 -0.0861 0.100 Uiso 1 1 calc R . . . .
C14 C 0.6862(13) 0.3189(10) -0.0348(9) 0.075(5) Uani 1 1 d . . . . .
H14 H 0.6821 0.2942 0.0118 0.089 Uiso 1 1 calc R . . . .
C15 C 1.0513(8) 0.1057(6) 0.0280(5) 0.035(2) Uani 1 1 d . . . . .
H15 H 1.0038 0.0973 -0.0005 0.042 Uiso 1 1 calc R . . . .
C16 C 1.1372(9) 0.0660(6) -0.0100(5) 0.040(3) Uani 1 1 d . . . . .
H16A H 1.1359 0.0108 -0.0082 0.048 Uiso 1 1 calc R . . . .
H16B H 1.1861 0.0745 0.0159 0.048 Uiso 1 1 calc R . . . .
C17 C 1.1537(8) 0.0948(6) -0.0889(5) 0.040(3) Uani 1 1 d . . . . .
H17A H 1.1145 0.0747 -0.1179 0.049 Uiso 1 1 calc R . . . .
H17B H 1.1405 0.1508 -0.0922 0.049 Uiso 1 1 calc R . . . .
C18 C 1.2480(9) 0.0698(8) -0.1186(6) 0.053(3) Uani 1 1 d . . . . .
H18A H 1.2868 0.0869 -0.0880 0.079 Uiso 1 1 calc GR . . . .
H18B H 1.2586 0.0920 -0.1677 0.079 Uiso 1 1 calc GR . . . .
H18C H 1.2594 0.0144 -0.1195 0.079 Uiso 1 1 calc GR . . . .
C19 C 1.0296(7) 0.0724(5) 0.1042(5) 0.032(2) Uani 1 1 d . . . . .
C20 C 0.9429(8) 0.0754(6) 0.1344(6) 0.035(2) Uani 1 1 d . . . . .
C21 C 0.9221(7) 0.0460(6) 0.2042(5) 0.032(2) Uani 1 1 d . . . . .
C22 C 0.9898(7) 0.0170(5) 0.2454(6) 0.031(2) Uani 1 1 d . . . . .
C23 C 1.0767(7) 0.0127(5) 0.2168(5) 0.028(2) Uani 1 1 d . . . . .
C24 C 1.0946(8) 0.0415(6) 0.1461(5) 0.033(2) Uani 1 1 d . . . . .
H24 H 1.1538 0.0399 0.1261 0.039 Uiso 1 1 calc R . . . .
C25 C 0.8296(7) 0.0438(6) 0.2366(6) 0.033(2) Uani 1 1 d . . . . .
H25A H 0.7898 0.0602 0.1994 0.039 Uiso 1 1 calc R . . . .
H25B H 0.8229 -0.0089 0.2532 0.039 Uiso 1 1 calc R . . . .
C26 C 0.7076(7) 0.1012(7) 0.3267(6) 0.039(2) Uani 1 1 d . . . . .
H26A H 0.6953 0.1373 0.3656 0.046 Uiso 1 1 calc R . . . .
H26B H 0.6725 0.1224 0.2874 0.046 Uiso 1 1 calc R . . . .
C27 C 0.6809(7) 0.0289(7) 0.3544(6) 0.039(2) Uani 1 1 d . . . . .
C28 C 0.6416(7) -0.0152(7) 0.3112(7) 0.043(3) Uani 1 1 d . . . . .
H28 H 0.6324 0.0020 0.2632 0.051 Uiso 1 1 calc R . . . .
C29 C 0.6171(9) -0.0822(8) 0.3387(9) 0.059(4) Uani 1 1 d . . . . .
H29 H 0.5905 -0.1108 0.3092 0.071 Uiso 1 1 calc R . . . .
C30 C 0.6294(10) -0.1096(10) 0.4071(12) 0.074(5) Uani 1 1 d . . . . .
H30 H 0.6118 -0.1566 0.4247 0.089 Uiso 1 1 calc R . . . .
C31 C 0.6677(9) -0.0688(10) 0.4505(10) 0.068(5) Uani 1 1 d . . . . .
H31 H 0.6771 -0.0880 0.4980 0.082 Uiso 1 1 calc R . . . .
C32 C 0.6925(9) -0.0002(8) 0.4253(7) 0.051(3) Uani 1 1 d . . . . .
H32 H 0.7178 0.0279 0.4560 0.061 Uiso 1 1 calc R . . . .
C33 C 1.1498(7) -0.0190(5) 0.2630(5) 0.029(2) Uani 1 1 d . . . . .
H33 H 1.1282 -0.0602 0.2960 0.035 Uiso 1 1 calc R . . . .
C34 C 1.2330(8) -0.0551(6) 0.2187(6) 0.037(2) Uani 1 1 d . . . . .
H34A H 1.2595 -0.0147 0.1892 0.045 Uiso 1 1 calc R . . . .
H34B H 1.2172 -0.0897 0.1853 0.045 Uiso 1 1 calc R . . . .
C35 C 1.3013(9) -0.0995(8) 0.2643(8) 0.051(3) Uani 1 1 d . . . . .
H35A H 1.3117 -0.0671 0.3021 0.061 Uiso 1 1 calc R . . . .
H35B H 1.2784 -0.1444 0.2885 0.061 Uiso 1 1 calc R . . . .
C36 C 1.3876(9) -0.1251(10) 0.2187(9) 0.066(4) Uani 1 1 d . . . . .
H36A H 1.4281 -0.1561 0.2489 0.099 Uiso 1 1 calc GR . . . .
H36B H 1.4131 -0.0806 0.1981 0.099 Uiso 1 1 calc GR . . . .
H36C H 1.3771 -0.1550 0.1797 0.099 Uiso 1 1 calc GR . . . .
C37 C 1.1667(7) 0.0413(5) 0.3103(5) 0.030(2) Uani 1 1 d . . . . .
C38 C 1.1321(7) 0.0440(6) 0.3828(5) 0.030(2) Uani 1 1 d . . . . .
C39 C 1.1448(7) 0.0994(6) 0.4257(6) 0.032(2) Uani 1 1 d . . . . .
C40 C 1.1974(7) 0.1530(5) 0.3964(5) 0.030(2) Uani 1 1 d . . . . .
C41 C 1.2344(7) 0.1517(6) 0.3253(5) 0.031(2) Uani 1 1 d . . . . .
C42 C 1.2166(7) 0.0974(5) 0.2832(6) 0.030(2) Uani 1 1 d . . . . .
H42 H 1.2391 0.0982 0.2337 0.036 Uiso 1 1 calc R . . . .
C43 C 1.1024(7) 0.1086(6) 0.5012(5) 0.032(2) Uani 1 1 d . . . . .
H43A H 1.1475 0.1098 0.5337 0.038 Uiso 1 1 calc R . . . .
H43B H 1.0716 0.0650 0.5171 0.038 Uiso 1 1 calc R . . . .
C44 C 1.0051(8) 0.2059(7) 0.5788(6) 0.040(2) Uani 1 1 d . . . . .
H44A H 0.9757 0.1658 0.6061 0.048 Uiso 1 1 calc R . . . .
H44B H 0.9613 0.2521 0.5754 0.048 Uiso 1 1 calc R . . . .
C45 C 1.0775(7) 0.2221(6) 0.6189(5) 0.033(2) Uani 1 1 d . . . . .
C46 C 1.1227(7) 0.2822(6) 0.5953(6) 0.037(2) Uani 1 1 d . . . . .
H46 H 1.1085 0.3130 0.5538 0.044 Uiso 1 1 calc R . . . .
C47 C 1.1877(8) 0.2961(7) 0.6328(7) 0.045(3) Uani 1 1 d . . . . .
H47 H 1.2188 0.3368 0.6166 0.054 Uiso 1 1 calc R . . . .
C48 C 1.2092(9) 0.2527(8) 0.6932(7) 0.051(3) Uani 1 1 d . . . . .
H48 H 1.2552 0.2626 0.7181 0.061 Uiso 1 1 calc R . . . .
C49 C 1.1637(10) 0.1952(8) 0.7169(8) 0.055(3) Uani 1 1 d . . . . .
H49 H 1.1773 0.1656 0.7593 0.066 Uiso 1 1 calc R . . . .
C50 C 1.0976(9) 0.1792(7) 0.6800(7) 0.048(3) Uani 1 1 d . . . . .
H50 H 1.0664 0.1387 0.6969 0.058 Uiso 1 1 calc R . . . .
C51 C 1.2955(7) 0.2090(6) 0.2944(6) 0.035(2) Uani 1 1 d . . . . .
H51 H 1.3113 0.2329 0.3366 0.042 Uiso 1 1 calc R . . . .
C52 C 1.3816(7) 0.1679(7) 0.2563(7) 0.041(3) Uani 1 1 d . . . . .
H52A H 1.3680 0.1412 0.2156 0.049 Uiso 1 1 calc R . . . .
H52B H 1.4184 0.2063 0.2360 0.049 Uiso 1 1 calc R . . . .
C53 C 1.4337(8) 0.1112(7) 0.3048(7) 0.050(3) Uani 1 1 d . . . . .
H53A H 1.3977 0.0716 0.3233 0.060 Uiso 1 1 calc R . . . .
H53B H 1.4861 0.0862 0.2754 0.060 Uiso 1 1 calc R . . . .
C54 C 1.4624(9) 0.1438(9) 0.3675(8) 0.059(4) Uani 1 1 d . . . . .
H54A H 1.4110 0.1670 0.3981 0.088 Uiso 1 1 calc GR . . . .
H54B H 1.4992 0.1823 0.3500 0.088 Uiso 1 1 calc GR . . . .
H54C H 1.4957 0.1034 0.3954 0.088 Uiso 1 1 calc GR . . . .
C55 C 1.2490(7) 0.2723(6) 0.2488(6) 0.034(2) Uani 1 1 d . . . . .
C56 C 1.1992(7) 0.3339(6) 0.2828(6) 0.034(2) Uani 1 1 d . . . . .
C57 C 1.1591(7) 0.3957(6) 0.2434(6) 0.034(2) Uani 1 1 d . . . . .
C58 C 1.1640(7) 0.3925(6) 0.1686(6) 0.035(2) Uani 1 1 d . . . . .
C59 C 1.2111(7) 0.3307(6) 0.1316(6) 0.036(2) Uani 1 1 d . . . . .
C60 C 1.2536(7) 0.2721(6) 0.1746(6) 0.034(2) Uani 1 1 d . . . . .
H60 H 1.2873 0.2299 0.1513 0.041 Uiso 1 1 calc R . . . .
C61 C 1.1164(8) 0.4677(6) 0.2772(7) 0.042(3) Uani 1 1 d . . . . .
H61A H 1.1234 0.4631 0.3292 0.051 Uiso 1 1 calc R . . . .
H61B H 1.1462 0.5100 0.2552 0.051 Uiso 1 1 calc R . . . .
C62 C 0.9786(8) 0.5578(6) 0.3052(7) 0.045(3) Uani 1 1 d . . . . .
H62A H 0.9165 0.5691 0.2966 0.054 Uiso 1 1 calc R . . . .
H62B H 0.9810 0.5500 0.3578 0.054 Uiso 1 1 calc R . . . .
C63 C 1.0237(8) 0.6231(7) 0.2772(6) 0.043(3) Uani 1 1 d . . . . .
C64 C 0.9997(12) 0.6648(9) 0.2135(8) 0.065(4) Uani 1 1 d . . . . .
H64 H 0.9542 0.6520 0.1896 0.077 Uiso 1 1 calc R . . . .
C65 C 1.0432(16) 0.7240(9) 0.1865(9) 0.082(6) Uani 1 1 d . . . . .
H65 H 1.0281 0.7520 0.1437 0.099 Uiso 1 1 calc R . . . .
C66 C 1.1097(14) 0.7425(9) 0.2227(11) 0.083(6) Uani 1 1 d . . . . .
H66 H 1.1403 0.7825 0.2033 0.099 Uiso 1 1 calc R . . . .
C67 C 1.1314(11) 0.7041(9) 0.2856(12) 0.074(5) Uani 1 1 d . . . . .
H67 H 1.1762 0.7173 0.3101 0.089 Uiso 1 1 calc R . . . .
C68 C 1.0858(9) 0.6450(8) 0.3128(8) 0.053(3) Uani 1 1 d . . . . .
H68 H 1.0985 0.6195 0.3573 0.064 Uiso 1 1 calc R . . . .
C69 C 1.2106(8) 0.3252(6) 0.0535(6) 0.040(2) Uani 1 1 d . . . . .
H69 H 1.2070 0.3785 0.0326 0.047 Uiso 1 1 calc R . . . .
C70 C 1.2955(8) 0.2819(7) 0.0154(7) 0.049(3) Uani 1 1 d D . . . .
H70A H 1.3456 0.3024 0.0300 0.059 Uiso 0.54(3) 1 calc R . P A 1
H70B H 1.3005 0.2281 0.0330 0.059 Uiso 0.54(3) 1 calc R . P A 1
H70C H 1.3098 0.2321 0.0412 0.059 Uiso 0.46(3) 1 calc R . P A 2
H70D H 1.2862 0.2727 -0.0344 0.059 Uiso 0.46(3) 1 calc R . P A 2
C71A C 1.3031(17) 0.2850(18) -0.0645(10) 0.066(8) Uani 0.54(3) 1 d D U P A 1
H71A H 1.2973 0.3386 -0.0831 0.079 Uiso 0.54(3) 1 calc R . P A 1
H71B H 1.2551 0.2623 -0.0801 0.079 Uiso 0.54(3) 1 calc R . P A 1
C72A C 1.390(2) 0.243(2) -0.0956(19) 0.083(10) Uani 0.54(3) 1 d D U P A 1
H72A H 1.4357 0.2497 -0.0661 0.125 Uiso 0.54(3) 1 calc GR . P A 1
H72B H 1.4049 0.2625 -0.1450 0.125 Uiso 0.54(3) 1 calc GR . P A 1
H72C H 1.3864 0.1887 -0.0959 0.125 Uiso 0.54(3) 1 calc GR . P A 1
C71B C 1.3716(15) 0.3257(17) 0.013(2) 0.071(11) Uani 0.46(3) 1 d D . P A 2
H71C H 1.3856 0.3291 0.0626 0.085 Uiso 0.46(3) 1 calc R . P A 2
H71D H 1.3543 0.3778 -0.0071 0.085 Uiso 0.46(3) 1 calc R . P A 2
C72B C 1.4528(19) 0.289(2) -0.033(2) 0.078(13) Uani 0.46(3) 1 d D . P A 2
H72D H 1.4661 0.2350 -0.0168 0.117 Uiso 0.46(3) 1 calc GR . P A 2
H72E H 1.5023 0.3143 -0.0272 0.117 Uiso 0.46(3) 1 calc GR . P A 2
H72F H 1.4423 0.2925 -0.0834 0.117 Uiso 0.46(3) 1 calc GR . P A 2
C73 C 0.8604(8) 0.3532(8) 0.2736(10) 0.064(4) Uani 1 1 d . . . . .
H73A H 0.8320 0.3516 0.2295 0.077 Uiso 1 1 calc R . . . .
H73B H 0.8339 0.4002 0.2977 0.077 Uiso 1 1 calc R . . . .
C74 C 0.8451(10) 0.2847(7) 0.3237(8) 0.057(3) Uani 1 1 d . . . . .
H74A H 0.8703 0.2875 0.3693 0.069 Uiso 1 1 calc R . . . .
H74B H 0.7817 0.2837 0.3353 0.069 Uiso 1 1 calc R . . . .
C75 C 0.9778(8) 0.2176(7) 0.2716(8) 0.053(3) Uani 1 1 d . . . . .
H75A H 1.0049 0.1704 0.2481 0.064 Uiso 1 1 calc R . . . .
H75B H 1.0050 0.2200 0.3162 0.064 Uiso 1 1 calc R . . . .
C76 C 0.9915(10) 0.2861(7) 0.2212(7) 0.058(3) Uani 1 1 d . . . . .
H76A H 1.0549 0.2870 0.2086 0.069 Uiso 1 1 calc R . . . .
H76B H 0.9654 0.2826 0.1763 0.069 Uiso 1 1 calc R . . . .
C85 C 1.5085(10) 0.0652(11) 0.0805(8) 0.065(4) Uani 1 1 d . . . . .
C86 C 1.5309(8) 0.0278(8) 0.0082(7) 0.049(3) Uani 1 1 d . . . . .
O11 O 1.5746(13) 0.6342(10) -0.1296(10) 0.052(4) Uani 0.5 1 d . . P B -1
H11A H 1.5649 0.6239 -0.1711 0.078 Uiso 0.5 1 d R . P B -1
H11B H 1.5278 0.6566 -0.1074 0.078 Uiso 0.5 1 d R . P B -1
O12 O 1.4029(16) 0.4456(16) -0.0004(14) 0.088(9) Uani 0.5 1 d D . P C -1
O13 O 1.5560(15) 0.514(2) 0.0126(13) 0.088(9) Uani 0.5 1 d D . P C -1
C87 C 1.4611(18) 0.4607(17) -0.0609(15) 0.067(9) Uani 0.5 1 d D . P C -1
H87A H 1.4279 0.4742 -0.1029 0.080 Uiso 0.5 1 calc R . P C -1
H87B H 1.5029 0.4140 -0.0714 0.080 Uiso 0.5 1 calc R . P C -1
C88 C 1.512(2) 0.5243(19) -0.0517(15) 0.062(8) Uani 0.5 1 d D U P C -1
H88A H 1.5558 0.5280 -0.0942 0.075 Uiso 0.5 1 calc R . P C -1
H88B H 1.4713 0.5727 -0.0499 0.075 Uiso 0.5 1 calc R . P C -1
C89 C 1.501(2) 0.494(2) 0.0742(15) 0.057(8) Uani 0.5 1 d D U P C -1
H89A H 1.4587 0.5388 0.0889 0.069 Uiso 0.5 1 calc R . P C -1
H89B H 1.5368 0.4773 0.1143 0.069 Uiso 0.5 1 calc R . P C -1
C90 C 1.451(3) 0.430(2) 0.0613(19) 0.088(11) Uani 0.5 1 d D U P C -1
H90A H 1.4925 0.3824 0.0545 0.106 Uiso 0.5 1 calc R . P C -1
H90B H 1.4094 0.4214 0.1046 0.106 Uiso 0.5 1 calc R . P C -1
I1 I 0.80979(7) 0.47274(6) 0.49868(6) 0.0642(3) Uani 1 1 d . . . D -1
I2 I 0.43335(7) 0.65392(7) 0.76255(7) 0.0743(3) Uani 1 1 d . . . D -1
I3 I 0.68482(7) 0.22445(8) 0.51602(6) 0.0757(4) Uani 1 1 d . . . E -1
I4 I 0.31050(6) 0.41817(8) 0.76905(9) 0.0892(5) Uani 1 1 d . . . E -1
F1 F 0.6282(7) 0.5349(7) 0.4946(6) 0.089(3) Uani 1 1 d . . . D -1
F2 F 0.7044(8) 0.6192(5) 0.5235(5) 0.081(3) Uani 1 1 d . . . D -1
F3 F 0.6390(6) 0.4615(5) 0.6218(6) 0.068(2) Uani 1 1 d . . . D -1
F4 F 0.7238(5) 0.5344(5) 0.6531(5) 0.0588(19) Uani 1 1 d . . . D -1
F5 F 0.5085(6) 0.5797(6) 0.6106(6) 0.079(3) Uani 1 1 d . . . D -1
F6 F 0.5916(8) 0.6595(6) 0.6313(8) 0.099(4) Uani 1 1 d . . . D -1
F7 F 0.5401(8) 0.5079(7) 0.7451(6) 0.097(4) Uani 1 1 d . . . D -1
F8 F 0.6137(7) 0.5977(8) 0.7621(6) 0.091(3) Uani 1 1 d . . . D -1
F9 F 0.5002(7) 0.2764(9) 0.5105(7) 0.104(4) Uani 1 1 d . . . E -1
F10 F 0.5664(9) 0.3741(7) 0.5307(10) 0.117(5) Uani 1 1 d . U . E -1
F11 F 0.5246(8) 0.2191(7) 0.6353(9) 0.113(5) Uani 1 1 d . . . E -1
F12 F 0.6030(5) 0.3067(5) 0.6590(4) 0.0553(19) Uani 1 1 d . . . E -1
F13 F 0.3874(5) 0.3320(6) 0.6186(5) 0.067(2) Uani 1 1 d . . . E -1
F14 F 0.4590(7) 0.4236(7) 0.6400(7) 0.098(4) Uani 1 1 d . . . E -1
F15 F 0.4211(9) 0.2665(7) 0.7440(11) 0.129(5) Uani 1 1 d . U . E -1
F16 F 0.4963(9) 0.3577(10) 0.7672(8) 0.117(4) Uani 1 1 d . U . E -1
C77 C 0.6918(10) 0.5459(8) 0.5333(7) 0.068(4) Uani 1 1 d . . . D -1
C78 C 0.6587(7) 0.5321(6) 0.6136(6) 0.052(3) Uani 1 1 d . . . D -1
C79 C 0.5765(7) 0.5892(8) 0.6452(7) 0.067(4) Uani 1 1 d . . . D -1
C80 C 0.5506(8) 0.5817(8) 0.7277(8) 0.084(6) Uani 1 1 d . . . D -1
C81 C 0.5657(11) 0.2983(9) 0.5416(9) 0.096(7) Uani 1 1 d . . . E -1
C82 C 0.5371(7) 0.2955(7) 0.6228(7) 0.055(3) Uani 1 1 d . . . E -1
C83 C 0.4537(8) 0.3461(7) 0.6536(8) 0.060(4) Uani 1 1 d . . . E -1
C84 C 0.4289(11) 0.3412(10) 0.7356(10) 0.100(7) Uani 1 1 d . . . E -1

loop_
_atom_site_aniso_label
_atom_site_aniso_U_11
_atom_site_aniso_U_22
_atom_site_aniso_U_33
_atom_site_aniso_U_23
_atom_site_aniso_U_13
_atom_site_aniso_U_12
Br1 0.0473(7) 0.0400(6) 0.0380(6) -0.0033(5) -0.0024(5) 0.0029(5)
Br2 0.0534(7) 0.0469(7) 0.0464(7) -0.0013(5) -0.0094(6) 0.0021(6)
Br3 0.0403(6) 0.0420(6) 0.0343(6) 0.0030(4) -0.0102(4) -0.0054(5)
Br4 0.0510(7) 0.0529(8) 0.0540(8) -0.0003(6) -0.0073(6) 0.0036(6)
I5 0.0518(5) 0.0506(5) 0.0444(4) -0.0086(3) -0.0091(3) 0.0063(3)
F17 0.068(5) 0.123(7) 0.096(6) -0.058(6) 0.000(5) -0.005(5)
F18 0.141(8) 0.104(7) 0.067(5) -0.007(5) -0.007(5) -0.061(6)
F19 0.086(6) 0.065(5) 0.051(5) -0.004(4) -0.017(4) -0.002(5)
F20 0.051(4) 0.071(5) 0.077(6) -0.023(4) -0.015(4) 0.004(4)
O1 0.065(5) 0.020(3) 0.036(4) 0.004(3) -0.004(4) 0.012(3)
O2 0.049(5) 0.037(4) 0.037(4) 0.007(3) -0.011(3) 0.003(3)
O3 0.047(4) 0.038(4) 0.036(4) 0.001(3) -0.012(3) 0.003(3)
O4 0.045(4) 0.028(3) 0.024(3) 0.005(3) -0.007(3) -0.007(3)
O5 0.042(4) 0.030(4) 0.029(4) -0.001(3) -0.006(3) -0.005(3)
O6 0.045(4) 0.031(4) 0.034(4) -0.008(3) -0.004(3) -0.004(3)
O7 0.043(4) 0.036(4) 0.043(4) -0.010(3) -0.004(3) 0.002(3)
O8 0.052(5) 0.021(3) 0.050(5) -0.004(3) -0.011(4) 0.009(3)
O9 0.056(5) 0.034(4) 0.056(5) 0.006(4) -0.009(4) -0.007(4)
O10 0.062(5) 0.034(4) 0.056(5) -0.003(4) -0.004(4) -0.018(4)
N1 0.049(6) 0.045(6) 0.042(5) -0.009(4) -0.011(4) 0.007(5)
N2 0.045(5) 0.033(5) 0.031(4) 0.002(4) -0.004(4) -0.008(4)
N3 0.034(5) 0.033(5) 0.036(5) -0.012(4) -0.003(4) 0.003(4)
N4 0.037(5) 0.028(5) 0.063(6) -0.019(4) -0.012(4) 0.011(4)
C1 0.042(6) 0.026(5) 0.029(5) 0.001(4) 0.003(4) 0.006(4)
C2 0.056(7) 0.016(4) 0.026(5) -0.001(4) 0.002(4) 0.009(4)
C3 0.043(6) 0.030(5) 0.026(5) -0.001(4) -0.001(4) 0.009(4)
C4 0.051(6) 0.030(5) 0.027(5) -0.004(4) -0.008(4) 0.009(5)
C5 0.050(6) 0.020(5) 0.021(4) 0.003(3) -0.002(4) 0.009(4)
C6 0.043(6) 0.027(5) 0.027(5) -0.001(4) -0.001(4) 0.005(4)
C7 0.047(6) 0.030(5) 0.045(6) -0.001(5) -0.010(5) 0.017(5)
C8 0.051(8) 0.055(8) 0.065(9) -0.002(7) -0.022(7) 0.008(6)
C9 0.052(8) 0.059(8) 0.060(8) -0.003(7) -0.026(7) 0.017(6)
C10 0.051(8) 0.057(8) 0.064(9) 0.011(7) -0.016(7) 0.008(6)
C11 0.056(9) 0.092(13) 0.061(9) 0.003(9) -0.018(7) 0.014(8)
C12 0.090(13) 0.097(14) 0.083(13) 0.019(11) -0.051(11) -0.032(11)
C13 0.111(15) 0.105(15) 0.050(9) 0.008(9) -0.033(9) -0.051(12)
C14 0.100(13) 0.072(11) 0.063(10) 0.019(8) -0.048(9) -0.027(9)
C15 0.049(6) 0.026(5) 0.024(5) -0.005(4) 0.002(4) 0.006(4)
C16 0.065(7) 0.029(5) 0.021(5) -0.001(4) -0.007(5) 0.010(5)
C17 0.064(7) 0.035(6) 0.017(5) -0.007(4) -0.004(4) 0.013(5)
C18 0.060(8) 0.062(8) 0.028(6) -0.005(5) -0.008(5) 0.020(6)
C19 0.045(6) 0.020(4) 0.029(5) -0.002(4) -0.007(4) 0.000(4)
C20 0.047(6) 0.022(5) 0.037(6) -0.008(4) -0.011(5) -0.002(4)
C21 0.046(6) 0.025(5) 0.026(5) -0.007(4) -0.005(4) -0.003(4)
C22 0.047(6) 0.016(4) 0.032(5) -0.005(4) -0.001(4) -0.009(4)
C23 0.043(6) 0.018(4) 0.023(4) -0.003(3) -0.007(4) 0.001(4)
C24 0.048(6) 0.023(5) 0.027(5) -0.003(4) -0.005(4) -0.002(4)
C25 0.047(6) 0.022(5) 0.032(5) -0.002(4) -0.009(4) -0.006(4)
C26 0.037(6) 0.040(6) 0.037(6) 0.000(5) -0.004(4) 0.000(5)
C27 0.031(5) 0.040(6) 0.044(6) 0.005(5) -0.001(4) 0.000(4)
C28 0.030(5) 0.049(7) 0.045(6) -0.009(5) 0.000(5) 0.005(5)
C29 0.045(7) 0.048(8) 0.083(11) -0.013(7) 0.005(7) -0.009(6)
C30 0.045(8) 0.053(9) 0.119(15) 0.012(9) -0.004(9) -0.005(7)
C31 0.041(7) 0.071(10) 0.088(11) 0.037(9) -0.014(7) -0.007(7)
C32 0.049(7) 0.062(8) 0.048(7) 0.011(6) -0.018(6) -0.021(6)
C33 0.041(5) 0.015(4) 0.027(5) 0.003(3) -0.001(4) 0.002(4)
C34 0.047(6) 0.026(5) 0.036(5) -0.010(4) -0.006(5) 0.009(4)
C35 0.051(7) 0.042(7) 0.053(7) 0.004(6) 0.001(6) 0.006(6)
C36 0.044(7) 0.070(10) 0.071(10) 0.003(8) 0.007(7) 0.015(7)
C37 0.037(5) 0.020(4) 0.030(5) -0.001(4) -0.007(4) 0.009(4)
C38 0.033(5) 0.025(5) 0.027(5) 0.003(4) -0.002(4) 0.001(4)
C39 0.034(5) 0.026(5) 0.034(5) -0.003(4) -0.003(4) 0.005(4)
C40 0.033(5) 0.023(5) 0.031(5) -0.003(4) -0.004(4) 0.007(4)
C41 0.032(5) 0.027(5) 0.029(5) -0.002(4) -0.002(4) 0.008(4)
C42 0.033(5) 0.018(4) 0.036(5) -0.002(4) 0.003(4) 0.006(4)
C43 0.043(6) 0.025(5) 0.025(5) -0.005(4) -0.001(4) 0.003(4)
C44 0.040(6) 0.039(6) 0.038(6) -0.011(5) 0.007(5) 0.000(5)
C45 0.043(6) 0.025(5) 0.026(5) -0.003(4) 0.002(4) 0.001(4)
C46 0.041(6) 0.035(5) 0.034(5) -0.008(4) -0.002(4) -0.001(5)
C47 0.042(6) 0.045(7) 0.047(7) -0.017(5) -0.001(5) -0.003(5)
C48 0.048(7) 0.055(8) 0.052(7) -0.010(6) -0.020(6) -0.001(6)
C49 0.069(9) 0.046(7) 0.048(7) 0.001(6) -0.024(6) 0.012(6)
C50 0.062(8) 0.030(6) 0.051(7) -0.008(5) -0.007(6) -0.003(5)
C51 0.031(5) 0.030(5) 0.038(6) 0.000(4) 0.000(4) 0.007(4)
C52 0.031(5) 0.037(6) 0.045(6) 0.003(5) 0.008(5) 0.013(5)
C53 0.042(6) 0.036(6) 0.057(7) 0.009(5) 0.009(5) 0.022(5)
C54 0.041(7) 0.068(9) 0.058(8) 0.012(7) -0.001(6) 0.009(6)
C55 0.031(5) 0.022(5) 0.049(6) 0.000(4) -0.007(4) -0.001(4)
C56 0.031(5) 0.027(5) 0.044(6) -0.002(4) -0.004(4) -0.004(4)
C57 0.030(5) 0.022(5) 0.049(6) -0.009(4) -0.004(4) 0.004(4)
C58 0.036(5) 0.020(5) 0.044(6) 0.002(4) -0.006(4) 0.006(4)
C59 0.031(5) 0.027(5) 0.045(6) 0.000(4) 0.000(4) 0.000(4)
C60 0.032(5) 0.019(4) 0.045(6) 0.000(4) 0.008(4) 0.008(4)
C61 0.043(6) 0.027(5) 0.057(7) -0.012(5) -0.015(5) 0.006(5)
C62 0.040(6) 0.030(6) 0.062(8) -0.020(5) 0.004(5) 0.007(5)
C63 0.053(7) 0.032(6) 0.039(6) -0.012(5) -0.007(5) 0.014(5)
C64 0.082(10) 0.052(8) 0.056(8) -0.032(7) -0.003(7) 0.011(7)
C65 0.146(19) 0.040(8) 0.051(9) -0.014(7) 0.024(10) -0.008(10)
C66 0.108(15) 0.045(8) 0.081(12) -0.010(8) 0.052(11) -0.012(9)
C67 0.059(9) 0.052(9) 0.108(15) -0.038(10) 0.018(9) -0.005(7)
C68 0.046(7) 0.040(7) 0.068(9) -0.013(6) 0.002(6) 0.006(5)
C69 0.051(7) 0.025(5) 0.038(6) 0.008(4) 0.001(5) 0.000(5)
C70 0.051(7) 0.032(6) 0.053(7) -0.001(5) 0.018(6) 0.004(5)
C71A 0.062(11) 0.064(11) 0.062(11) 0.004(8) 0.005(8) 0.007(8)
C72A 0.077(16) 0.084(16) 0.069(15) -0.008(13) 0.035(13) 0.016(13)
C71B 0.06(2) 0.07(2) 0.07(2) -0.032(18) -0.010(17) 0.028(17)
C72B 0.038(17) 0.09(3) 0.09(3) 0.01(2) 0.023(17) -0.005(17)
C73 0.053(8) 0.045(7) 0.094(12) 0.005(7) -0.017(8) -0.003(6)
C74 0.063(9) 0.048(7) 0.060(8) -0.009(6) 0.005(7) -0.014(6)
C75 0.057(8) 0.026(6) 0.075(9) -0.005(6) -0.006(7) -0.005(5)
C76 0.069(9) 0.056(8) 0.051(8) -0.012(6) 0.004(7) -0.023(7)
C85 0.047(8) 0.106(13) 0.047(8) -0.022(8) 0.004(6) -0.026(8)
C86 0.040(6) 0.065(8) 0.035(6) -0.015(6) -0.008(5) 0.016(6)
O11 0.061(11) 0.035(9) 0.059(11) -0.005(8) -0.023(9) 0.007(8)
O12 0.061(15) 0.089(19) 0.12(2) -0.040(17) -0.036(15) 0.018(14)
O13 0.046(13) 0.13(3) 0.09(2) 0.023(18) -0.007(12) -0.023(15)
C87 0.059(17) 0.09(2) 0.044(15) -0.032(15) -0.003(13) 0.036(16)
C88 0.062(14) 0.078(16) 0.042(12) -0.014(12) -0.010(11) 0.013(13)
C89 0.058(11) 0.060(11) 0.056(12) -0.008(9) -0.010(9) -0.010(9)
C90 0.086(18) 0.091(18) 0.092(18) -0.034(15) -0.010(15) -0.010(15)
I1 0.0631(6) 0.0668(6) 0.0588(5) 0.0019(4) -0.0088(4) 0.0009(5)
I2 0.0588(6) 0.0635(6) 0.0962(8) -0.0085(6) -0.0018(5) -0.0002(5)
I3 0.0502(5) 0.1115(9) 0.0671(6) -0.0385(6) -0.0029(4) -0.0048(5)
I4 0.0416(5) 0.0981(9) 0.1321(11) -0.0740(8) -0.0004(6) -0.0002(5)
F1 0.085(7) 0.111(9) 0.074(6) 0.000(6) -0.044(6) -0.003(6)
F2 0.111(8) 0.060(6) 0.064(6) 0.011(4) -0.010(5) 0.004(5)
F3 0.064(5) 0.052(5) 0.090(7) -0.009(4) -0.015(5) -0.007(4)
F4 0.053(4) 0.063(5) 0.062(5) -0.001(4) -0.014(4) -0.010(4)
F5 0.056(5) 0.092(7) 0.084(7) 0.004(5) -0.017(5) 0.012(5)
F6 0.084(7) 0.068(7) 0.139(11) -0.032(7) -0.013(7) 0.018(6)
F7 0.109(9) 0.087(8) 0.078(7) 0.011(6) -0.013(6) 0.028(6)
F8 0.062(6) 0.135(10) 0.081(7) -0.024(7) -0.014(5) -0.021(6)
F9 0.062(6) 0.166(13) 0.091(8) -0.059(8) -0.019(5) -0.006(7)
F10 0.104(8) 0.070(7) 0.182(13) -0.014(8) -0.042(9) -0.001(6)
F11 0.068(7) 0.117(10) 0.146(12) 0.024(9) 0.008(7) -0.017(7)
F12 0.043(4) 0.071(5) 0.050(4) -0.014(4) -0.005(3) 0.000(4)
F13 0.038(4) 0.082(6) 0.084(6) -0.029(5) -0.011(4) -0.004(4)
F14 0.069(6) 0.127(11) 0.105(9) -0.010(7) -0.023(6) -0.029(7)
F15 0.100(8) 0.068(7) 0.219(14) -0.031(8) -0.048(9) 0.022(6)
F16 0.093(7) 0.146(9) 0.115(8) -0.040(7) -0.023(6) -0.006(6)
C77 0.074(10) 0.071(10) 0.058(9) -0.008(8) -0.010(8) -0.005(8)
C78 0.048(7) 0.047(7) 0.063(8) -0.009(6) -0.009(6) -0.012(6)
C79 0.041(7) 0.074(11) 0.084(11) 0.016(9) -0.015(7) -0.010(7)
C80 0.034(7) 0.112(15) 0.084(12) 0.027(11) 0.003(7) 0.031(8)
C81 0.073(12) 0.109(17) 0.109(16) -0.052(14) -0.024(11) 0.008(11)
C82 0.052(8) 0.055(8) 0.062(8) -0.009(6) -0.012(6) -0.011(6)
C83 0.053(8) 0.056(8) 0.077(10) -0.016(7) -0.011(7) -0.014(7)
C84 0.063(11) 0.106(16) 0.133(18) -0.033(14) -0.020(11) 0.001(10)

loop_
_atom_type_symbol
_atom_type_description
_atom_type_scat_dispersion_real
_atom_type_scat_dispersion_imag
_atom_type_scat_source
C C 0.0181 0.0091 'International Tables Vol C Tables 4.2.6.8 and 6.1.1.4'
H H 0.0000 0.0000 'International Tables Vol C Tables 4.2.6.8 and 6.1.1.4'
Br Br -0.6763 1.2805 'International Tables Vol C Tables 4.2.6.8 and 6.1.1.4'
F F 0.0727 0.0534 'International Tables Vol C Tables 4.2.6.8 and 6.1.1.4'
I I -0.3257 6.8362 'International Tables Vol C Tables 4.2.6.8 and 6.1.1.4'
N N 0.0311 0.0180 'International Tables Vol C Tables 4.2.6.8 and 6.1.1.4'
O O 0.0492 0.0322 'International Tables Vol C Tables 4.2.6.8 and 6.1.1.4'

loop_
_exptl_crystal_face_index_h
_exptl_crystal_face_index_k
_exptl_crystal_face_index_l
_exptl_crystal_face_perp_dist
_exptl_oxdiff_crystal_face_indexfrac_h
_exptl_oxdiff_crystal_face_indexfrac_k
_exptl_oxdiff_crystal_face_indexfrac_l
_exptl_oxdiff_crystal_face_x
_exptl_oxdiff_crystal_face_y
_exptl_oxdiff_crystal_face_z
1 -5 10 0.0777 0.9999 -5.0001 10.0000 -0.1866 0.5974 0.7280
1 -11 3 0.0984 1.0000 -11.0000 3.0001 -0.2647 0.9835 0.0768
1 -9 -8 0.0723 1.0001 -8.9999 -7.9999 -0.2204 0.6196 -0.7868
-1 6 -10 0.0626 -0.9999 6.0001 -10.0000 0.2013 -0.6824 -0.7140
-1 8 9 0.0810 -1.0001 7.9999 8.9999 0.2044 -0.5170 0.8539
10 3 1 0.0499 10.0000 3.0000 1.0000 -0.9549 -0.2728 -0.0035
-10 -3 -1 0.0210 -10.0000 -3.0000 -1.0000 0.9549 0.2728 0.0035
8 4 8 0.0663 7.9999 4.0000 8.0000 -0.7504 -0.2271 0.6031
0 -2 -12 0.0541 0.0001 -1.9999 -12.0000 -0.0127 -0.0419 -1.0006
-1 11 -2 0.0836 -1.0000 11.0000 -2.0001 0.2634 -0.9658 0.0043
-4 1 10 0.0836 -4.0001 0.9999 10.0000 0.3998 0.1058 0.8751
8 -3 7 0.0671 8.0000 -3.0000 7.0000 -0.8514 0.3497 0.4243
8 -5 -2 0.0763 8.0000 -5.0000 -2.0000 -0.8683 0.3608 -0.3332
6 -1 10 0.0729 5.9999 -1.0001 10.0000 -0.6268 0.2399 0.7207
8 8 0 0.0656 8.0000 8.0000 -0.0000 -0.6809 -0.7079 0.0106
7 8 6 0.0661 7.0000 8.0000 6.0000 -0.5894 -0.5985 0.5096

loop_
_geom_angle_atom_site_label_1
_geom_angle_atom_site_label_2
_geom_angle_atom_site_label_3
_geom_angle
_geom_angle_site_symmetry_3
C2 O1 H1 109.5 .
C4 O2 H2 109.5 .
C20 O3 H3 106.5 .
C22 O4 H4 109.5 .
C38 O5 H5 109.5 .
C40 O6 H6 109.5 .
C56 O7 H7 109.5 .
C58 O8 H8 110.7 .
C76 O9 C73 110.3(11) .
C74 O10 C75 111.5(10) .
H1A N1 H1B 107.5 .
C7 N1 H1A 108.4 .
C7 N1 H1B 108.4 .
C7 N1 C8 115.4(11) .
C8 N1 H1A 108.4 .
C8 N1 H1B 108.4 .
H2A N2 H2B 107.7 .
C25 N2 H2A 108.8 .
C25 N2 H2B 108.8 .
C25 N2 C26 113.6(9) .
C26 N2 H2A 108.8 .
C26 N2 H2B 108.8 .
H3A N3 H3B 107.4 .
C43 N3 H3A 108.3 .
C43 N3 H3B 108.3 .
C44 N3 H3A 108.3 .
C44 N3 H3B 108.3 .
C44 N3 C43 115.9(9) .
H4A N4 H4B 107.9 .
C61 N4 H4A 109.3 .
C61 N4 H4B 109.3 .
C61 N4 C62 111.7(9) .
C62 N4 H4A 109.3 .
C62 N4 H4B 109.3 .
C2 C1 C69 122.7(10) .
C6 C1 C2 116.3(11) .
C6 C1 C69 121.0(10) .
C1 C2 O1 118.7(11) .
C3 C2 O1 117.9(10) .
C3 C2 C1 123.3(10) .
C2 C3 C4 118.3(10) .
C2 C3 C7 124.6(10) .
C4 C3 C7 117.1(11) .
O2 C4 C3 115.6(9) .
O2 C4 C5 123.7(10) .
C5 C4 C3 120.6(11) .
C4 C5 C6 117.4(10) .
C4 C5 C15 122.1(10) .
C6 C5 C15 120.5(9) .
C1 C6 C5 124.0(10) .
C1 C6 H6A 118.0 .
C5 C6 H6A 118.0 .
N1 C7 C3 112.4(10) .
N1 C7 H7A 109.1 .
N1 C7 H7B 109.1 .
C3 C7 H7A 109.1 .
C3 C7 H7B 109.1 .
H7A C7 H7B 107.9 .
N1 C8 H8A 109.2 .
N1 C8 H8B 109.2 .
N1 C8 C9 112.2(12) .
H8A C8 H8B 107.9 .
C9 C8 H8A 109.2 .
C9 C8 H8B 109.2 .
C10 C9 C8 121.4(15) .
C14 C9 C8 118.3(14) .
C14 C9 C10 120.4(15) .
C9 C10 H10 120.5 .
C9 C10 C11 119.0(16) .
C11 C10 H10 120.5 .
C10 C11 H11 120.6 .
C12 C11 C10 118.7(16) .
C12 C11 H11 120.6 .
C11 C12 H12 119.0 .
C13 C12 C11 122.0(18) .
C13 C12 H12 119.0 .
C12 C13 H13 119.8 .
C12 C13 C14 120.4(19) .
C14 C13 H13 119.8 .
C9 C14 C13 119.3(16) .
C9 C14 H14 120.3 .
C13 C14 H14 120.3 .
C5 C15 H15 106.9 .
C16 C15 C5 111.8(9) .
C16 C15 H15 106.9 .
C19 C15 C5 110.9(8) .
C19 C15 H15 106.9 .
C19 C15 C16 113.0(9) .
C15 C16 H16A 109.1 .
C15 C16 H16B 109.1 .
C15 C16 C17 112.4(9) .
H16A C16 H16B 107.9 .
C17 C16 H16A 109.1 .
C17 C16 H16B 109.1 .
C16 C17 H17A 109.5 .
C16 C17 H17B 109.5 .
H17A C17 H17B 108.1 .
C18 C17 C16 110.5(10) .
C18 C17 H17A 109.5 .
C18 C17 H17B 109.5 .
C17 C18 H18A 109.5 .
C17 C18 H18B 109.5 .
C17 C18 H18C 109.5 .
H18A C18 H18B 109.5 .
H18A C18 H18C 109.5 .
H18B C18 H18C 109.5 .
C20 C19 C15 120.4(10) .
C24 C19 C15 121.3(10) .
C24 C19 C20 118.2(10) .
O3 C20 C19 118.3(10) .
O3 C20 C21 120.6(10) .
C21 C20 C19 121.0(10) .
C20 C21 C22 118.9(10) .
C20 C21 C25 122.4(10) .
C22 C21 C25 118.7(9) .
O4 C22 C21 114.8(9) .
O4 C22 C23 123.8(10) .
C23 C22 C21 121.4(9) .
C22 C23 C24 117.7(9) .
C22 C23 C33 120.5(9) .
C24 C23 C33 121.7(10) .
C19 C24 C23 122.6(11) .
C19 C24 H24 118.7 .
C23 C24 H24 118.7 .
N2 C25 C21 111.8(8) .
N2 C25 H25A 109.3 .
N2 C25 H25B 109.3 .
C21 C25 H25A 109.3 .
C21 C25 H25B 109.3 .
H25A C25 H25B 107.9 .
N2 C26 H26A 109.1 .
N2 C26 H26B 109.1 .
H26A C26 H26B 107.8 .
C27 C26 N2 112.7(9) .
C27 C26 H26A 109.1 .
C27 C26 H26B 109.1 .
C28 C27 C26 121.4(11) .
C32 C27 C26 121.7(11) .
C32 C27 C28 116.9(11) .
C27 C28 H28 120.0 .
C29 C28 C27 120.0(13) .
C29 C28 H28 120.0 .
C28 C29 H29 118.9 .
C28 C29 C30 122.2(15) .
C30 C29 H29 118.9 .
C29 C30 H30 120.2 .
C29 C30 C31 119.6(15) .
C31 C30 H30 120.2 .
C30 C31 H31 119.9 .
C30 C31 C32 120.2(15) .
C32 C31 H31 119.9 .
C27 C32 H32 119.4 .
C31 C32 C27 121.1(13) .
C31 C32 H32 119.4 .
C23 C33 H33 106.9 .
C34 C33 C23 112.9(8) .
C34 C33 H33 106.9 .
C37 C33 C23 110.4(7) .
C37 C33 H33 106.9 .
C37 C33 C34 112.4(9) .
C33 C34 H34A 108.8 .
C33 C34 H34B 108.8 .
C33 C34 C35 113.9(9) .
H34A C34 H34B 107.7 .
C35 C34 H34A 108.8 .
C35 C34 H34B 108.8 .
C34 C35 H35A 109.2 .
C34 C35 H35B 109.2 .
H35A C35 H35B 107.9 .
C36 C35 C34 111.8(12) .
C36 C35 H35A 109.2 .
C36 C35 H35B 109.2 .
C35 C36 H36A 109.5 .
C35 C36 H36B 109.5 .
C35 C36 H36C 109.5 .
H36A C36 H36B 109.5 .
H36A C36 H36C 109.5 .
H36B C36 H36C 109.5 .
C38 C37 C33 121.7(9) .
C42 C37 C33 121.5(9) .
C42 C37 C38 116.8(9) .
O5 C38 C37 117.0(9) .
C39 C38 O5 120.5(9) .
C39 C38 C37 122.4(10) .
C38 C39 C40 118.5(10) .
C38 C39 C43 124.1(10) .
C40 C39 C43 117.4(9) .
O6 C40 C39 116.0(9) .
O6 C40 C41 122.8(10) .
C41 C40 C39 121.1(10) .
C40 C41 C51 120.7(9) .
C42 C41 C40 118.6(10) .
C42 C41 C51 120.7(9) .
C37 C42 H42 118.7 .
C41 C42 C37 122.5(10) .
C41 C42 H42 118.7 .
N3 C43 H43A 109.7 .
N3 C43 H43B 109.7 .
C39 C43 N3 110.0(8) .
C39 C43 H43A 109.7 .
C39 C43 H43B 109.7 .
H43A C43 H43B 108.2 .
N3 C44 H44A 109.3 .
N3 C44 H44B 109.3 .
N3 C44 C45 111.8(9) .
H44A C44 H44B 107.9 .
C45 C44 H44A 109.3 .
C45 C44 H44B 109.3 .
C46 C45 C44 120.2(10) .
C50 C45 C44 120.1(11) .
C50 C45 C46 119.7(11) .
C45 C46 H46 120.4 .
C47 C46 C45 119.1(11) .
C47 C46 H46 120.4 .
C46 C47 H47 119.2 .
C46 C47 C48 121.6(12) .
C48 C47 H47 119.2 .
C47 C48 H48 120.4 .
C49 C48 C47 119.1(12) .
C49 C48 H48 120.4 .
C48 C49 H49 119.5 .
C48 C49 C50 120.9(12) .
C50 C49 H49 119.5 .
C45 C50 C49 119.6(12) .
C45 C50 H50 120.2 .
C49 C50 H50 120.2 .
C41 C51 H51 106.5 .
C52 C51 C41 110.8(9) .
C52 C51 H51 106.5 .
C55 C51 C41 111.6(9) .
C55 C51 H51 106.5 .
C55 C51 C52 114.3(9) .
C51 C52 H52A 108.7 .
C51 C52 H52B 108.7 .
H52A C52 H52B 107.6 .
C53 C52 C51 114.2(10) .
C53 C52 H52A 108.7 .
C53 C52 H52B 108.7 .
C52 C53 H53A 108.5 .
C52 C53 H53B 108.5 .
H53A C53 H53B 107.5 .
C54 C53 C52 115.1(11) .
C54 C53 H53A 108.5 .
C54 C53 H53B 108.5 .
C53 C54 H54A 109.5 .
C53 C54 H54B 109.5 .
C53 C54 H54C 109.5 .
H54A C54 H54B 109.5 .
H54A C54 H54C 109.5 .
H54B C54 H54C 109.5 .
C56 C55 C51 118.7(10) .
C60 C55 C51 123.2(10) .
C60 C55 C56 118.0(10) .
O7 C56 C55 117.9(10) .
O7 C56 C57 120.9(10) .
C55 C56 C57 121.2(11) .
C56 C57 C58 118.8(9) .
C56 C57 C61 122.5(11) .
C58 C57 C61 118.6(10) .
O8 C58 C57 115.4(9) .
O8 C58 C59 122.2(10) .
C57 C58 C59 122.3(10) .
C58 C59 C60 115.7(10) .
C58 C59 C69 122.0(10) .
C60 C59 C69 122.2(10) .
C55 C60 C59 123.8(10) .
C55 C60 H60 118.1 .
C59 C60 H60 118.1 .
N4 C61 C57 112.5(9) .
N4 C61 H61A 109.1 .
N4 C61 H61B 109.1 .
C57 C61 H61A 109.1 .
C57 C61 H61B 109.1 .
H61A C61 H61B 107.8 .
N4 C62 H62A 109.5 .
N4 C62 H62B 109.5 .
H62A C62 H62B 108.1 .
C63 C62 N4 110.8(10) .
C63 C62 H62A 109.5 .
C63 C62 H62B 109.5 .
C64 C63 C62 119.4(13) .
C68 C63 C62 121.3(12) .
C68 C63 C64 119.3(14) .
C63 C64 H64 120.3 .
C65 C64 C63 119.4(17) .
C65 C64 H64 120.3 .
C64 C65 H65 120.2 .
C64 C65 C66 119.6(18) .
C66 C65 H65 120.2 .
C65 C66 H66 119.3 .
C67 C66 C65 121.4(16) .
C67 C66 H66 119.3 .
C66 C67 H67 120.9 .
C66 C67 C68 118.3(18) .
C68 C67 H67 120.9 .
C63 C68 C67 121.9(16) .
C63 C68 H68 119.0 .
C67 C68 H68 119.0 .
C1 C69 H69 105.5 .
C1 C69 C70 112.8(10) .
C59 C69 C1 112.3(9) .
C59 C69 H69 105.5 .
C59 C69 C70 114.4(10) .
C70 C69 H69 105.5 .
C69 C70 H70A 108.3 .
C69 C70 H70B 108.3 .
C69 C70 H70C 109.3 .
C69 C70 H70D 109.3 .
H70A C70 H70B 107.4 .
H70C C70 H70D 107.9 .
C71A C70 C69 116.0(13) .
C71A C70 H70A 108.3 .
C71A C70 H70B 108.3 .
C71B C70 C69 111.8(13) .
C71B C70 H70C 109.3 .
C71B C70 H70D 109.3 .
C70 C71A H71A 109.4 .
C70 C71A H71B 109.4 .
C70 C71A C72A 111(2) .
H71A C71A H71B 108.0 .
C72A C71A H71A 109.4 .
C72A C71A H71B 109.4 .
C71A C72A H72A 109.5 .
C71A C72A H72B 109.5 .
C71A C72A H72C 109.5 .
H72A C72A H72B 109.5 .
H72A C72A H72C 109.5 .
H72B C72A H72C 109.5 .
C70 C71B H71C 109.1 .
C70 C71B H71D 109.1 .
C70 C71B C72B 112(2) .
H71C C71B H71D 107.9 .
C72B C71B H71C 109.1 .
C72B C71B H71D 109.1 .
C71B C72B H72D 109.5 .
C71B C72B H72E 109.5 .
C71B C72B H72F 109.5 .
H72D C72B H72E 109.5 .
H72D C72B H72F 109.5 .
H72E C72B H72F 109.5 .
O9 C73 H73A 109.6 .
O9 C73 H73B 109.6 .
O9 C73 C74 110.3(11) .
H73A C73 H73B 108.1 .
C74 C73 H73A 109.6 .
C74 C73 H73B 109.6 .
O10 C74 C73 108.3(11) .
O10 C74 H74A 110.0 .
O10 C74 H74B 110.0 .
C73 C74 H74A 110.0 .
C73 C74 H74B 110.0 .
H74A C74 H74B 108.4 .
O10 C75 H75A 110.1 .
O10 C75 H75B 110.1 .
O10 C75 C76 108.0(10) .
H75A C75 H75B 108.4 .
C76 C75 H75A 110.1 .
C76 C75 H75B 110.1 .
O9 C76 C75 110.2(10) .
O9 C76 H76A 109.6 .
O9 C76 H76B 109.6 .
C75 C76 H76A 109.6 .
C75 C76 H76B 109.6 .
H76A C76 H76B 108.1 .
F17 C85 I5 108.3(12) .
F17 C85 C86 107.9(12) .
F18 C85 I5 109.2(10) .
F18 C85 F17 108.7(13) .
F18 C85 C86 107.3(15) .
C86 C85 I5 115.4(10) .
F19 C86 C85 105.9(12) .
F19 C86 C86 108.3(12) 2_855
F20 C86 F19 106.0(12) .
F20 C86 C85 109.5(11) .
F20 C86 C86 110.6(13) 2_855
C85 C86 C86 116.0(14) 2_855
H11A O11 H11B 109.5 .
C87 O12 C90 109(3) .
C89 O13 C88 112(2) .
O12 C87 H87A 108.9 .
O12 C87 H87B 108.9 .
O12 C87 C88 114(3) .
H87A C87 H87B 107.7 .
C88 C87 H87A 108.9 .
C88 C87 H87B 108.9 .
O13 C88 C87 113(3) .
O13 C88 H88A 108.9 .
O13 C88 H88B 108.9 .
C87 C88 H88A 108.9 .
C87 C88 H88B 108.9 .
H88A C88 H88B 107.7 .
O13 C89 H89A 109.1 .
O13 C89 H89B 109.1 .
O13 C89 C90 113(3) .
H89A C89 H89B 107.8 .
C90 C89 H89A 109.1 .
C90 C89 H89B 109.1 .
O12 C90 C89 113(3) .
O12 C90 H90A 109.0 .
O12 C90 H90B 109.0 .
C89 C90 H90A 109.0 .
C89 C90 H90B 109.0 .
H90A C90 H90B 107.8 .
F1 C77 I1 109.5(10) .
F1 C77 F2 109.0(13) .
F1 C77 C78 107.4(11) .
F2 C77 I1 110.0(10) .
F2 C77 C78 107.3(10) .
C78 C77 I1 113.4(9) .
F3 C78 C77 107.1(10) .
F3 C78 C79 108.7(9) .
F4 C78 F3 107.2(10) .
F4 C78 C77 109.0(9) .
F4 C78 C79 108.0(9) .
C77 C78 C79 116.5(12) .
F5 C79 C78 107.3(10) .
F5 C79 C80 109.5(10) .
F6 C79 F5 108.1(12) .
F6 C79 C78 109.6(10) .
F6 C79 C80 105.7(12) .
C80 C79 C78 116.4(11) .
F7 C80 I2 109.3(9) .
F7 C80 C79 107.5(12) .
F8 C80 I2 108.4(10) .
F8 C80 F7 108.5(13) .
F8 C80 C79 110.1(11) .
C79 C80 I2 113.0(9) .
F9 C81 I3 110.5(10) .
F9 C81 F10 111.3(16) .
F9 C81 C82 106.1(12) .
F10 C81 I3 117.8(12) .
F10 C81 C82 98.8(13) .
C82 C81 I3 111.3(11) .
F11 C82 C81 100.9(11) .
F11 C82 C83 108.5(10) .
F12 C82 F11 108.3(11) .
F12 C82 C81 110.3(10) .
F12 C82 C83 108.1(9) .
C81 C82 C83 120.1(13) .
F13 C83 F14 106.3(11) .
F13 C83 C82 107.3(9) .
F13 C83 C84 110.9(11) .
F14 C83 C82 112.1(11) .
F14 C83 C84 102.0(11) .
C84 C83 C82 117.6(14) .
F15 C84 I4 114.8(12) .
F15 C84 C83 98.6(15) .
F16 C84 I4 110.0(12) .
F16 C84 F15 112.5(17) .
F16 C84 C83 108.1(14) .
C83 C84 I4 112.3(11) .

loop_
_geom_bond_atom_site_label_1
_geom_bond_atom_site_label_2
_geom_bond_distance
_geom_bond_site_symmetry_2
I5 C85 2.144(15) .
F17 C85 1.37(2) .
F18 C85 1.33(2) .
F19 C86 1.337(17) .
F20 C86 1.319(15) .
O1 H1 0.8400 .
O1 C2 1.402(13) .
O2 H2 0.8400 .
O2 C4 1.353(15) .
O3 H3 0.8218 .
O3 C20 1.390(13) .
O4 H4 0.8400 .
O4 C22 1.380(12) .
O5 H5 0.8400 .
O5 C38 1.396(13) .
O6 H6 0.8400 .
O6 C40 1.380(13) .
O7 H7 0.8400 .
O7 C56 1.376(14) .
O8 H8 0.8389 .
O8 C58 1.375(13) .
O9 C73 1.437(13) .
O9 C76 1.418(13) .
O10 C74 1.424(12) .
O10 C75 1.430(12) .
N1 H1A 0.9900 .
N1 H1B 0.9900 .
N1 C7 1.469(16) .
N1 C8 1.484(16) .
N2 H2A 0.9900 .
N2 H2B 0.9900 .
N2 C25 1.481(13) .
N2 C26 1.533(14) .
N3 H3A 0.9900 .
N3 H3B 0.9900 .
N3 C43 1.505(13) .
N3 C44 1.489(14) .
N4 H4A 0.9900 .
N4 H4B 0.9900 .
N4 C61 1.493(15) .
N4 C62 1.527(13) .
C1 C2 1.396(15) .
C1 C6 1.384(15) .
C1 C69 1.502(17) .
C2 C3 1.375(17) .
C3 C4 1.422(16) .
C3 C7 1.495(14) .
C4 C5 1.397(15) .
C5 C6 1.398(16) .
C5 C15 1.540(14) .
C6 H6A 0.9500 .
C7 H7A 0.9900 .
C7 H7B 0.9900 .
C8 H8A 0.9900 .
C8 H8B 0.9900 .
C8 C9 1.52(2) .
C9 C10 1.38(2) .
C9 C14 1.36(2) .
C10 H10 0.9500 .
C10 C11 1.41(2) .
C11 H11 0.9500 .
C11 C12 1.35(3) .
C12 H12 0.9500 .
C12 C13 1.33(3) .
C13 H13 0.9500 .
C13 C14 1.39(2) .
C14 H14 0.9500 .
C15 H15 1.0000 .
C15 C16 1.532(15) .
C15 C19 1.527(14) .
C16 H16A 0.9900 .
C16 H16B 0.9900 .
C16 C17 1.533(14) .
C17 H17A 0.9900 .
C17 H17B 0.9900 .
C17 C18 1.517(18) .
C18 H18A 0.9800 .
C18 H18B 0.9800 .
C18 H18C 0.9800 .
C19 C20 1.396(16) .
C19 C24 1.382(15) .
C20 C21 1.394(15) .
C21 C22 1.398(15) .
C21 C25 1.501(16) .
C22 C23 1.388(15) .
C23 C24 1.399(14) .
C23 C33 1.530(13) .
C24 H24 0.9500 .
C25 H25A 0.9900 .
C25 H25B 0.9900 .
C26 H26A 0.9900 .
C26 H26B 0.9900 .
C26 C27 1.462(17) .
C27 C28 1.424(18) .
C27 C32 1.413(17) .
C28 H28 0.9500 .
C28 C29 1.36(2) .
C29 H29 0.9500 .
C29 C30 1.36(3) .
C30 H30 0.9500 .
C30 C31 1.38(3) .
C31 H31 0.9500 .
C31 C32 1.38(2) .
C32 H32 0.9500 .
C33 H33 1.0000 .
C33 C34 1.529(14) .
C33 C37 1.518(14) .
C34 H34A 0.9900 .
C34 H34B 0.9900 .
C34 C35 1.535(17) .
C35 H35A 0.9900 .
C35 H35B 0.9900 .
C35 C36 1.527(18) .
C36 H36A 0.9800 .
C36 H36B 0.9800 .
C36 H36C 0.9800 .
C37 C38 1.399(14) .
C37 C42 1.398(15) .
C38 C39 1.374(15) .
C39 C40 1.400(15) .
C39 C43 1.494(14) .
C40 C41 1.384(15) .
C41 C42 1.376(15) .
C41 C51 1.545(15) .
C42 H42 0.9500 .
C43 H43A 0.9900 .
C43 H43B 0.9900 .
C44 H44A 0.9900 .
C44 H44B 0.9900 .
C44 C45 1.508(16) .
C45 C46 1.395(16) .
C45 C50 1.373(17) .
C46 H46 0.9500 .
C46 C47 1.366(17) .
C47 H47 0.9500 .
C47 C48 1.37(2) .
C48 H48 0.9500 .
C48 C49 1.36(2) .
C49 H49 0.9500 .
C49 C50 1.39(2) .
C50 H50 0.9500 .
C51 H51 1.0000 .
C51 C52 1.544(14) .
C51 C55 1.515(14) .
C52 H52A 0.9900 .
C52 H52B 0.9900 .
C52 C53 1.519(16) .
C53 H53A 0.9900 .
C53 H53B 0.9900 .
C53 C54 1.49(2) .
C54 H54A 0.9800 .
C54 H54B 0.9800 .
C54 H54C 0.9800 .
C55 C56 1.389(15) .
C55 C60 1.385(17) .
C56 C57 1.393(16) .
C57 C58 1.399(17) .
C57 C61 1.500(14) .
C58 C59 1.403(15) .
C59 C60 1.406(15) .
C59 C69 1.475(17) .
C60 H60 0.9500 .
C61 H61A 0.9900 .
C61 H61B 0.9900 .
C62 H62A 0.9900 .
C62 H62B 0.9900 .
C62 C63 1.489(18) .
C63 C64 1.42(2) .
C63 C68 1.362(19) .
C64 H64 0.9500 .
C64 C65 1.38(3) .
C65 H65 0.9500 .
C65 C66 1.40(3) .
C66 H66 0.9500 .
C66 C67 1.37(3) .
C67 H67 0.9500 .
C67 C68 1.40(2) .
C68 H68 0.9500 .
C69 H69 1.0000 .
C69 C70 1.545(16) .
C70 H70A 0.9900 .
C70 H70B 0.9900 .
C70 H70C 0.9900 .
C70 H70D 0.9900 .
C70 C71A 1.484(17) .
C70 C71B 1.518(19) .
C71A H71A 0.9900 .
C71A H71B 0.9900 .
C71A C72A 1.518(18) .
C72A H72A 0.9800 .
C72A H72B 0.9800 .
C72A H72C 0.9800 .
C71B H71C 0.9900 .
C71B H71D 0.9900 .
C71B C72B 1.525(19) .
C72B H72D 0.9800 .
C72B H72E 0.9800 .
C72B H72F 0.9800 .
C73 H73A 0.9900 .
C73 H73B 0.9900 .
C73 C74 1.521(17) .
C74 H74A 0.9900 .
C74 H74B 0.9900 .
C75 H75A 0.9900 .
C75 H75B 0.9900 .
C75 C76 1.519(16) .
C76 H76A 0.9900 .
C76 H76B 0.9900 .
C85 C86 1.532(18) .
C86 C86 1.56(3) 2_855
O11 H11A 0.8497 .
O11 H11B 0.8502 .
O12 C87 1.402(19) .
O12 C90 1.440(19) .
O13 C88 1.445(19) .
O13 C89 1.412(19) .
C87 H87A 0.9900 .
C87 H87B 0.9900 .
C87 C88 1.519(19) .
C88 H88A 0.9900 .
C88 H88B 0.9900 .
C89 H89A 0.9900 .
C89 H89B 0.9900 .
C89 C90 1.535(19) .
C90 H90A 0.9900 .
C90 H90B 0.9900 .
I1 C77 2.142(16) .
I2 C80 2.127(14) .
I3 C81 2.127(18) .
I4 C84 2.176(19) .
F1 C77 1.345(12) .
F2 C77 1.353(13) .
F3 C78 1.342(12) .
F4 C78 1.336(11) .
F5 C79 1.350(12) .
F6 C79 1.319(13) .
F7 C80 1.369(13) .
F8 C80 1.320(12) .
F9 C81 1.358(13) .
F10 C81 1.359(14) .
F11 C82 1.411(13) .
F12 C82 1.347(11) .
F13 C83 1.358(12) .
F14 C83 1.405(13) .
F15 C84 1.359(14) .
F16 C84 1.350(13) .
C77 C78 1.545(14) .
C78 C79 1.588(14) .
C79 C80 1.550(15) .
C81 C82 1.532(15) .
C82 C83 1.537(14) .
C83 C84 1.536(16) .

loop_
_geom_torsion_atom_site_label_1
_geom_torsion_atom_site_label_2
_geom_torsion_atom_site_label_3
_geom_torsion_atom_site_label_4
_geom_torsion
_geom_torsion_site_symmetry_4
I5 C85 C86 F19 -61.3(14) .
I5 C85 C86 F20 52.6(17) .
I5 C85 C86 C86 178.6(12) 2_855
F17 C85 C86 F19 59.9(16) .
F17 C85 C86 F20 173.8(13) .
F17 C85 C86 C86 -60(2) 2_855
F18 C85 C86 F19 176.9(12) .
F18 C85 C86 F20 -69.3(16) .
F18 C85 C86 C86 56.7(18) 2_855
O1 C2 C3 C4 -176.4(9) .
O1 C2 C3 C7 2.9(16) .
O2 C4 C5 C6 179.5(9) .
O2 C4 C5 C15 3.5(16) .
O3 C20 C21 C22 -179.2(9) .
O3 C20 C21 C25 1.2(15) .
O4 C22 C23 C24 -179.6(8) .
O4 C22 C23 C33 -2.7(14) .
O5 C38 C39 C40 -178.9(9) .
O5 C38 C39 C43 -1.9(15) .
O6 C40 C41 C42 -178.0(9) .
O6 C40 C41 C51 3.0(14) .
O7 C56 C57 C58 -177.6(10) .
O7 C56 C57 C61 6.9(16) .
O8 C58 C59 C60 178.5(10) .
O8 C58 C59 C69 -5.8(17) .
O9 C73 C74 O10 -57.8(17) .
O10 C75 C76 O9 59.5(15) .
N1 C8 C9 C10 -107.1(16) .
N1 C8 C9 C14 74(2) .
N2 C26 C27 C28 -96.7(12) .
N2 C26 C27 C32 83.6(14) .
N3 C44 C45 C46 65.7(13) .
N3 C44 C45 C50 -116.1(12) .
N4 C62 C63 C64 85.0(14) .
N4 C62 C63 C68 -97.0(13) .
C1 C2 C3 C4 -0.3(16) .
C1 C2 C3 C7 179.0(10) .
C1 C69 C70 C71A 58.9(19) .
C1 C69 C70 C71B 161.0(19) .
C2 C1 C6 C5 2.7(15) .
C2 C1 C69 C59 97.1(12) .
C2 C1 C69 C70 -131.9(11) .
C2 C3 C4 O2 -177.8(9) .
C2 C3 C4 C5 -0.7(15) .
C2 C3 C7 N1 -108.3(13) .
C3 C4 C5 C6 2.6(15) .
C3 C4 C5 C15 -173.4(9) .
C4 C3 C7 N1 71.0(13) .
C4 C5 C6 C1 -3.7(15) .
C4 C5 C15 C16 132.5(10) .
C4 C5 C15 C19 -100.3(12) .
C5 C15 C16 C17 -59.5(13) .
C5 C15 C19 C20 82.1(12) .
C5 C15 C19 C24 -95.2(12) .
C6 C1 C2 O1 175.5(9) .
C6 C1 C2 C3 -0.6(15) .
C6 C1 C69 C59 -79.7(13) .
C6 C1 C69 C70 51.3(14) .
C6 C5 C15 C16 -43.3(13) .
C6 C5 C15 C19 83.8(12) .
C7 N1 C8 C9 55.6(17) .
C7 C3 C4 O2 2.8(14) .
C7 C3 C4 C5 179.9(10) .
C8 N1 C7 C3 -171.7(11) .
C8 C9 C10 C11 179.9(13) .
C8 C9 C14 C13 -178.6(17) .
C9 C10 C11 C12 0(2) .
C10 C9 C14 C13 2(3) .
C10 C11 C12 C13 -1(3) .
C11 C12 C13 C14 2(4) .
C12 C13 C14 C9 -3(3) .
C14 C9 C10 C11 -1(2) .
C15 C5 C6 C1 172.3(9) .
C15 C16 C17 C18 165.5(11) .
C15 C19 C20 O3 3.4(14) .
C15 C19 C20 C21 -179.3(9) .
C15 C19 C24 C23 178.1(9) .
C16 C15 C19 C20 -151.4(10) .
C16 C15 C19 C24 31.3(14) .
C19 C15 C16 C17 174.4(10) .
C19 C20 C21 C22 3.6(15) .
C19 C20 C21 C25 -176.0(9) .
C20 C19 C24 C23 0.7(15) .
C20 C21 C22 O4 178.2(8) .
C20 C21 C22 C23 -4.1(14) .
C20 C21 C25 N2 -114.5(10) .
C21 C22 C23 C24 2.9(14) .
C21 C22 C23 C33 179.8(9) .
C22 C21 C25 N2 65.9(12) .
C22 C23 C24 C19 -1.2(14) .
C22 C23 C33 C34 152.0(9) .
C22 C23 C33 C37 -81.2(11) .
C23 C33 C34 C35 -169.8(9) .
C23 C33 C37 C38 99.4(11) .
C23 C33 C37 C42 -79.8(12) .
C24 C19 C20 O3 -179.3(9) .
C24 C19 C20 C21 -1.9(15) .
C24 C23 C33 C34 -31.2(13) .
C24 C23 C33 C37 95.6(11) .
C25 N2 C26 C27 62.0(12) .
C25 C21 C22 O4 -2.2(13) .
C25 C21 C22 C23 175.6(9) .
C26 N2 C25 C21 172.4(8) .
C26 C27 C28 C29 -179.8(11) .
C26 C27 C32 C31 -179.4(13) .
C27 C28 C29 C30 0(2) .
C28 C27 C32 C31 1(2) .
C28 C29 C30 C31 0(2) .
C29 C30 C31 C32 1(2) .
C30 C31 C32 C27 -1(2) .
C32 C27 C28 C29 0.0(17) .
C33 C23 C24 C19 -178.1(9) .
C33 C34 C35 C36 -172.2(12) .
C33 C37 C38 O5 -2.0(14) .
C33 C37 C38 C39 -178.2(9) .
C33 C37 C42 C41 -178.5(9) .
C34 C33 C37 C38 -133.5(10) .
C34 C33 C37 C42 47.3(12) .
C37 C33 C34 C35 64.5(12) .
C37 C38 C39 C40 -2.8(15) .
C37 C38 C39 C43 174.1(9) .
C38 C37 C42 C41 2.3(14) .
C38 C39 C40 O6 -178.9(9) .
C38 C39 C40 C41 1.5(15) .
C38 C39 C43 N3 -112.6(11) .
C39 C40 C41 C42 1.6(14) .
C39 C40 C41 C51 -177.4(9) .
C40 C39 C43 N3 64.4(12) .
C40 C41 C42 C37 -3.6(15) .
C40 C41 C51 C52 129.1(10) .
C40 C41 C51 C55 -102.3(11) .
C41 C51 C52 C53 -60.0(14) .
C41 C51 C55 C56 83.8(12) .
C41 C51 C55 C60 -96.1(12) .
C42 C37 C38 O5 177.2(8) .
C42 C37 C38 C39 1.0(14) .
C42 C41 C51 C52 -49.8(13) .
C42 C41 C51 C55 78.8(12) .
C43 N3 C44 C45 62.1(12) .
C43 C39 C40 O6 4.0(13) .
C43 C39 C40 C41 -175.6(9) .
C44 N3 C43 C39 -167.7(9) .
C44 C45 C46 C47 179.6(10) .
C44 C45 C50 C49 -179.3(11) .
C45 C46 C47 C48 -0.4(18) .
C46 C45 C50 C49 -1.1(18) .
C46 C47 C48 C49 -1(2) .
C47 C48 C49 C50 1(2) .
C48 C49 C50 C45 0(2) .
C50 C45 C46 C47 1.4(16) .
C51 C41 C42 C37 175.5(9) .
C51 C52 C53 C54 -60.7(15) .
C51 C55 C56 O7 -1.2(15) .
C51 C55 C56 C57 176.4(10) .
C51 C55 C60 C59 -179.7(10) .
C52 C51 C55 C56 -149.4(10) .
C52 C51 C55 C60 30.7(15) .
C55 C51 C52 C53 172.8(11) .
C55 C56 C57 C58 4.9(16) .
C55 C56 C57 C61 -170.6(10) .
C56 C55 C60 C59 0.3(16) .
C56 C57 C58 O8 178.3(10) .
C56 C57 C58 C59 -2.8(17) .
C56 C57 C61 N4 -119.9(12) .
C57 C58 C59 C60 -0.4(16) .
C57 C58 C59 C69 175.4(10) .
C58 C57 C61 N4 64.6(15) .
C58 C59 C60 C55 1.6(16) .
C58 C59 C69 C1 -80.2(13) .
C58 C59 C69 C70 149.6(11) .
C59 C69 C70 C71A -171.1(17) .
C59 C69 C70 C71B -69(2) .
C60 C55 C56 O7 178.7(9) .
C60 C55 C56 C57 -3.7(16) .
C60 C59 C69 C1 95.3(12) .
C60 C59 C69 C70 -34.9(15) .
C61 N4 C62 C63 56.9(14) .
C61 C57 C58 O8 -6.1(15) .
C61 C57 C58 C59 172.9(10) .
C62 N4 C61 C57 178.2(11) .
C62 C63 C64 C65 -178.3(12) .
C62 C63 C68 C67 177.2(12) .
C63 C64 C65 C66 -1(2) .
C64 C63 C68 C67 -4.7(19) .
C64 C65 C66 C67 -2(2) .
C65 C66 C67 C68 1(2) .
C66 C67 C68 C63 3(2) .
C68 C63 C64 C65 3.6(19) .
C69 C1 C2 O1 -1.5(15) .
C69 C1 C2 C3 -177.6(10) .
C69 C1 C6 C5 179.8(10) .
C69 C59 C60 C55 -174.1(11) .
C69 C70 C71A C72A 178(2) .
C69 C70 C71B C72B -173(3) .
C71A C70 C71B C72B -54(3) .
C71B C70 C71A C72A 63(3) .
C73 O9 C76 C75 -59.1(15) .
C74 O10 C75 C76 -60.9(15) .
C75 O10 C74 C73 60.3(15) .
C76 O9 C73 C74 58.3(16) .
O12 C87 C88 O13 53(4) .
O13 C89 C90 O12 -53(4) .
C87 O12 C90 C89 56(4) .
C88 O13 C89 C90 48(4) .
C89 O13 C88 C87 -47(4) .
C90 O12 C87 C88 -56(3) .
I1 C77 C78 F3 -63.6(10) .
I1 C77 C78 F4 52.1(11) .
I1 C77 C78 C79 174.5(7) .
I3 C81 C82 F11 -62.6(10) .
I3 C81 C82 F12 51.7(12) .
I3 C81 C82 C83 178.4(8) .
F1 C77 C78 F3 57.5(14) .
F1 C77 C78 F4 173.2(11) .
F1 C77 C78 C79 -64.4(13) .
F2 C77 C78 F3 174.7(11) .
F2 C77 C78 F4 -69.6(14) .
F2 C77 C78 C79 52.8(14) .
F3 C78 C79 F5 -56.7(14) .
F3 C78 C79 F6 -173.8(11) .
F3 C78 C79 C80 66.3(13) .
F4 C78 C79 F5 -172.7(10) .
F4 C78 C79 F6 70.2(14) .
F4 C78 C79 C80 -49.7(13) .
F5 C79 C80 I2 -53.0(13) .
F5 C79 C80 F7 67.7(14) .
F5 C79 C80 F8 -174.3(12) .
F6 C79 C80 I2 63.3(11) .
F6 C79 C80 F7 -176.0(11) .
F6 C79 C80 F8 -58.0(15) .
F9 C81 C82 F11 57.6(15) .
F9 C81 C82 F12 171.9(12) .
F9 C81 C82 C83 -61.4(16) .
F10 C81 C82 F11 172.9(11) .
F10 C81 C82 F12 -72.8(14) .
F10 C81 C82 C83 53.8(14) .
F11 C82 C83 F13 -60.4(15) .
F11 C82 C83 F14 -176.8(11) .
F11 C82 C83 C84 65.4(14) .
F12 C82 C83 F13 -177.7(10) .
F12 C82 C83 F14 66.0(15) .
F12 C82 C83 C84 -51.8(14) .
F13 C83 C84 I4 -57.0(13) .
F13 C83 C84 F15 64.4(15) .
F13 C83 C84 F16 -178.4(13) .
F14 C83 C84 I4 55.9(11) .
F14 C83 C84 F15 177.3(11) .
F14 C83 C84 F16 -65.6(16) .
C77 C78 C79 F5 64.4(13) .
C77 C78 C79 F6 -52.7(14) .
C77 C78 C79 C80 -172.6(10) .
C78 C79 C80 I2 -174.8(7) .
C78 C79 C80 F7 -54.1(13) .
C78 C79 C80 F8 63.9(15) .
C81 C82 C83 F13 54.7(15) .
C81 C82 C83 F14 -61.7(14) .
C81 C82 C83 C84 -179.5(11) .
C82 C83 C84 I4 179.0(8) .
C82 C83 C84 F15 -59.6(14) .
C82 C83 C84 F16 57.6(17) .
